data_4075588
loop_
_publ_author_name
'Althaus, Martin'
'Bonaccorsi, Cristina'
'Mezzetti, Antonio'
'Santoro, Francesco'

_publ_section_title
;
 Chiral Ruthenium PNNP Complexes of Non-Enolized 1,3-Dicarbonyl
 Compounds:&#x00A0; Acidity and Involvement in Asymmetric Michael Addition
;
_journal_issue 13
_journal_name_full Organometallics
_journal_page_first 3108
_journal_paper_doi 10.1021/om060389k
_journal_volume 25
_journal_year 2006
_chemical_formula_moiety 'C54 H55 F6 N2 O3 P3 Ru1'
_chemical_formula_sum 'C110.22 H110 Cl4.51 F12 N4 O6 P6 Ru2'
_chemical_formula_weight 2362.38
_chemical_name_common '[Ru(2-t-BuOOC-cyclopentanonato)(PNNP)]PF6'
_space_group_IT_number 2
_symmetry_cell_setting triclinic
_symmetry_Int_Tables_number 2
_symmetry_space_group_name_Hall '-P 1'
_symmetry_space_group_name_H-M 'P -1'
_atom_sites_solution_hydrogens geom
_atom_sites_solution_primary direct
_atom_sites_solution_secondary difmap
_audit_creation_method SHELXL-97
_cell_angle_alpha 78.0510(10)
_cell_angle_beta 74.0360(10)
_cell_angle_gamma 79.2880(10)
_cell_formula_units_Z 2
_cell_length_a 14.9279(11)
_cell_length_b 16.6872(12)
_cell_length_c 23.5871(17)
_cell_measurement_reflns_used 25973
_cell_measurement_temperature 200(2)
_cell_measurement_theta_max 28.3705
_cell_measurement_theta_min 2.519
_cell_volume 5474.5(7)
_computing_cell_refinement 'Bruker SMART'
_computing_data_collection 'Bruker SMART'
_computing_data_reduction 'Bruker SAINT'
_computing_molecular_graphics 'Bruker SHELXTL'
_computing_publication_material 'Bruker SHELXTL'
_computing_structure_refinement 'SHELXL-97 (Sheldrick, 1997)'
_computing_structure_solution 'SHELXS-97 (Sheldrick, 1990)'
_diffrn_ambient_temperature 200(2)
_diffrn_measured_fraction_theta_full 0.996
_diffrn_measured_fraction_theta_max 0.996
_diffrn_measurement_device_type 'BRUKER APEX'
_diffrn_measurement_method '\w scans'
_diffrn_radiation_monochromator graphite
_diffrn_radiation_probe x-ray
_diffrn_radiation_type MoK\a
_diffrn_radiation_wavelength 0.71073
_diffrn_reflns_av_R_equivalents 0.0265
_diffrn_reflns_av_sigmaI/netI 0.0360
_diffrn_reflns_limit_h_max 18
_diffrn_reflns_limit_h_min -18
_diffrn_reflns_limit_k_max 20
_diffrn_reflns_limit_k_min -20
_diffrn_reflns_limit_l_max 29
_diffrn_reflns_limit_l_min -29
_diffrn_reflns_number 49537
_diffrn_reflns_theta_full 26.37
_diffrn_reflns_theta_max 26.37
_diffrn_reflns_theta_min 1.72
_diffrn_source 'fine-focus sealed tube'
_diffrn_source_type MoK\a
_exptl_absorpt_coefficient_mu 0.549
_exptl_absorpt_correction_T_max 0.8842
_exptl_absorpt_correction_T_min 0.6679
_exptl_absorpt_correction_type empirical
_exptl_absorpt_process_details 'sadabs vers. 2.03'
_exptl_crystal_colour red
_exptl_crystal_density_diffrn 1.433
_exptl_crystal_density_meas ?
_exptl_crystal_density_method 'not measured'
_exptl_crystal_description prism
_exptl_crystal_F_000 2420
_exptl_crystal_size_max 0.80
_exptl_crystal_size_mid 0.42
_exptl_crystal_size_min 0.23
_refine_diff_density_max 2.254
_refine_diff_density_min -0.726
_refine_diff_density_rms 0.102
_refine_ls_extinction_method none
_refine_ls_goodness_of_fit_ref 1.041
_refine_ls_hydrogen_treatment constr
_refine_ls_matrix_type full
_refine_ls_number_parameters 1351
_refine_ls_number_reflns 22319
_refine_ls_number_restraints 5
_refine_ls_restrained_S_all 1.043
_refine_ls_R_factor_all 0.0573
_refine_ls_R_factor_gt 0.0497
_refine_ls_shift/su_max 0.001
_refine_ls_shift/su_mean 0.000
_refine_ls_structure_factor_coef Fsqd
_refine_ls_weighting_details 'calc w=1/[\s^2^(Fo^2^)+(0.0743P)^2^+9.4397P] where P=(Fo^2^+2Fc^2^)/3'
_refine_ls_weighting_scheme calc
_refine_ls_wR_factor_gt 0.1364
_refine_ls_wR_factor_ref 0.1418
_reflns_number_gt 19304
_reflns_number_total 22319
_reflns_threshold_expression >2sigma(I)
_cod_data_source_file om060389ksi20060508_124227.cif
_cod_data_source_block 5a
_cod_depositor_comments
;
The following automatic conversions were performed:

'_exptl_crystal_density_meas' value 'not measured' was changed to '?'
- the value is perceived as not measured.

Automatic conversion script
Id: cif_fix_values 3008 2015-01-20 13:52:24Z robertas 
;
_cod_original_sg_symbol_H-M P-1
_cod_database_code 4075588

loop_
_symmetry_equiv_pos_as_xyz
'x, y, z'
'-x, -y, -z'

loop_
_atom_site_label
_atom_site_type_symbol
_atom_site_fract_x
_atom_site_fract_y
_atom_site_fract_z
_atom_site_U_iso_or_equiv
_atom_site_adp_type
_atom_site_occupancy
_atom_site_symmetry_multiplicity
_atom_site_calc_flag
_atom_site_refinement_flags
Ru1 Ru 0.718845(16) 0.205411(14) 0.739870(10) 0.01882(7) Uani 1 1 d .
Ru2 Ru 0.704930(17) 0.276568(14) 0.296670(11) 0.02208(7) Uani 1 1 d .
P1 P 0.86233(5) 0.19624(5) 0.67340(3) 0.02091(15) Uani 1 1 d .
P2 P 0.65601(5) 0.09430(5) 0.73446(3) 0.02058(15) Uani 1 1 d .
P3 P 0.85787(6) 0.27530(5) 0.24265(4) 0.02600(17) Uani 1 1 d .
P4 P 0.66082(6) 0.16417(5) 0.27753(4) 0.02416(16) Uani 1 1 d .
P5 P 0.24509(8) 0.19572(7) 0.93572(5) 0.0478(3) Uani 1 1 d .
P6 P 0.20159(7) 0.29397(7) 0.48760(5) 0.0418(2) Uani 1 1 d .
F1 F 0.2044(3) 0.1174(2) 0.9764(2) 0.1266(18) Uani 1 1 d .
F2 F 0.2975(3) 0.2001(2) 0.98499(16) 0.0959(12) Uani 1 1 d .
F3 F 0.2912(3) 0.2740(2) 0.89811(16) 0.0960(12) Uani 1 1 d .
F4 F 0.1951(3) 0.1910(3) 0.8873(2) 0.134(2) Uani 1 1 d .
F5 F 0.1568(2) 0.2549(2) 0.96746(14) 0.0748(9) Uani 1 1 d .
F6 F 0.3341(2) 0.13852(18) 0.90344(14) 0.0733(8) Uani 1 1 d .
F7 F 0.2657(3) 0.2347(2) 0.5262(2) 0.1201(16) Uani 1 1 d .
F8 F 0.26385(18) 0.36425(17) 0.48121(14) 0.0635(7) Uani 1 1 d .
F9 F 0.2688(3) 0.2659(3) 0.42926(19) 0.1226(18) Uani 1 1 d .
F10 F 0.1370(3) 0.3562(2) 0.4505(2) 0.1036(13) Uani 1 1 d .
F11 F 0.1401(2) 0.2239(2) 0.49215(18) 0.0898(11) Uani 1 1 d .
F12 F 0.1348(2) 0.3235(3) 0.54588(16) 0.0958(12) Uani 1 1 d .
O1 O 0.65160(14) 0.26877(12) 0.67382(9) 0.0230(4) Uani 1 1 d .
O2 O 0.75232(15) 0.31906(12) 0.75237(9) 0.0238(4) Uani 1 1 d .
O3 O 0.7426(2) 0.45718(15) 0.73975(13) 0.0432(7) Uani 1 1 d .
O4 O 0.65177(16) 0.34011(13) 0.22526(10) 0.0286(5) Uani 1 1 d .
O5 O 0.72071(16) 0.39005(13) 0.31964(10) 0.0285(5) Uani 1 1 d .
O6 O 0.70175(19) 0.52853(14) 0.31216(11) 0.0375(6) Uani 1 1 d .
N1 N 0.77180(18) 0.16481(15) 0.81359(11) 0.0238(5) Uani 1 1 d .
N2 N 0.59470(18) 0.22329(15) 0.80683(11) 0.0237(5) Uani 1 1 d .
N3 N 0.73882(18) 0.23555(15) 0.37709(12) 0.0245(5) Uani 1 1 d .
N4 N 0.56874(18) 0.28592(16) 0.35313(12) 0.0244(5) Uani 1 1 d .
C1 C 0.8727(2) 0.28730(19) 0.61476(14) 0.0257(6) Uani 1 1 d .
C2 C 0.8322(2) 0.2940(2) 0.56744(16) 0.0338(7) Uani 1 1 d .
H2 H 0.8053 0.2486 0.5636 0.041 Uiso 1 1 calc R
C3 C 0.8302(3) 0.3653(2) 0.52601(17) 0.0427(9) Uani 1 1 d .
H3 H 0.8029 0.3683 0.4936 0.051 Uiso 1 1 calc R
C4 C 0.8675(3) 0.4325(2) 0.53105(19) 0.0471(10) Uani 1 1 d .
H4 H 0.8656 0.4818 0.5026 0.057 Uiso 1 1 calc R
C5 C 0.9075(3) 0.4267(2) 0.57815(19) 0.0460(9) Uani 1 1 d .
H5 H 0.9330 0.4727 0.5822 0.055 Uiso 1 1 calc R
C6 C 0.9111(3) 0.3552(2) 0.61953(17) 0.0366(8) Uani 1 1 d .
H6 H 0.9398 0.3520 0.6514 0.044 Uiso 1 1 calc R
C7 C 0.9195(2) 0.10929(19) 0.63394(14) 0.0259(6) Uani 1 1 d .
C8 C 0.9174(2) 0.0305(2) 0.66714(15) 0.0294(7) Uani 1 1 d .
H8 H 0.8807 0.0232 0.7073 0.035 Uiso 1 1 calc R
C9 C 0.9679(3) -0.0377(2) 0.64263(18) 0.0395(8) Uani 1 1 d .
H9 H 0.9655 -0.0915 0.6657 0.047 Uiso 1 1 calc R
C10 C 1.0219(3) -0.0270(2) 0.58435(19) 0.0465(10) Uani 1 1 d .
H10 H 1.0567 -0.0737 0.5673 0.056 Uiso 1 1 calc R
C11 C 1.0254(3) 0.0514(2) 0.55093(18) 0.0439(9) Uani 1 1 d .
H11 H 1.0628 0.0585 0.5110 0.053 Uiso 1 1 calc R
C12 C 0.9744(2) 0.1196(2) 0.57553(16) 0.0338(7) Uani 1 1 d .
H12 H 0.9769 0.1734 0.5525 0.041 Uiso 1 1 calc R
C13 C 0.9559(2) 0.19444(19) 0.71001(14) 0.0261(6) Uani 1 1 d .
C14 C 1.0459(2) 0.2026(2) 0.67340(16) 0.0358(8) Uani 1 1 d .
H14 H 1.0550 0.2120 0.6312 0.043 Uiso 1 1 calc R
C15 C 1.1218(3) 0.1974(3) 0.69735(18) 0.0464(10) Uani 1 1 d .
H15 H 1.1825 0.2034 0.6718 0.056 Uiso 1 1 calc R
C16 C 1.1088(3) 0.1832(3) 0.75864(19) 0.0499(10) Uani 1 1 d .
H16 H 1.1605 0.1804 0.7755 0.060 Uiso 1 1 calc R
C17 C 1.0213(2) 0.1733(2) 0.79531(17) 0.0381(8) Uani 1 1 d .
H17 H 1.0135 0.1626 0.8374 0.046 Uiso 1 1 calc R
C18 C 0.9429(2) 0.1785(2) 0.77201(15) 0.0271(6) Uani 1 1 d .
C19 C 0.8557(2) 0.1659(2) 0.81813(14) 0.0281(7) Uani 1 1 d .
H19 H 0.8621 0.1571 0.8580 0.034 Uiso 1 1 calc R
C20 C 0.6959(2) 0.1573(2) 0.87063(14) 0.0290(7) Uani 1 1 d .
H20 H 0.6692 0.1054 0.8739 0.035 Uiso 1 1 calc R
C21 C 0.7259(3) 0.1520(3) 0.92826(15) 0.0419(9) Uani 1 1 d .
H21A H 0.7558 0.2012 0.9260 0.050 Uiso 1 1 calc R
H21B H 0.7726 0.1022 0.9333 0.050 Uiso 1 1 calc R
C22 C 0.6407(3) 0.1475(3) 0.98187(17) 0.0567(12) Uani 1 1 d .
H22A H 0.6127 0.0968 0.9854 0.068 Uiso 1 1 calc R
H22B H 0.6607 0.1447 1.0190 0.068 Uiso 1 1 calc R
C23 C 0.5679(3) 0.2229(3) 0.97441(17) 0.0512(11) Uani 1 1 d .
H23A H 0.5955 0.2735 0.9717 0.061 Uiso 1 1 calc R
H23B H 0.5135 0.2200 1.0097 0.061 Uiso 1 1 calc R
C24 C 0.5348(3) 0.2271(3) 0.91814(15) 0.0385(8) Uani 1 1 d .
H24A H 0.4880 0.2770 0.9135 0.046 Uiso 1 1 calc R
H24B H 0.5038 0.1780 0.9220 0.046 Uiso 1 1 calc R
C25 C 0.6173(2) 0.2301(2) 0.86294(14) 0.0295(7) Uani 1 1 d .
H25 H 0.6434 0.2831 0.8569 0.035 Uiso 1 1 calc R
C26 C 0.5097(2) 0.22269(19) 0.80613(14) 0.0273(6) Uani 1 1 d .
H26 H 0.4614 0.2404 0.8386 0.033 Uiso 1 1 calc R
C27 C 0.4812(2) 0.19661(19) 0.75892(14) 0.0252(6) Uani 1 1 d .
C28 C 0.3905(2) 0.2260(2) 0.75341(16) 0.0311(7) Uani 1 1 d .
H28 H 0.3520 0.2645 0.7776 0.037 Uiso 1 1 calc R
C29 C 0.3558(2) 0.1994(2) 0.71268(16) 0.0337(7) Uani 1 1 d .
H29 H 0.2944 0.2214 0.7079 0.040 Uiso 1 1 calc R
C30 C 0.4097(2) 0.1415(2) 0.67931(16) 0.0343(7) Uani 1 1 d .
H30 H 0.3856 0.1236 0.6515 0.041 Uiso 1 1 calc R
C31 C 0.4996(2) 0.1091(2) 0.68612(15) 0.0288(7) Uani 1 1 d .
H31 H 0.5357 0.0676 0.6638 0.035 Uiso 1 1 calc R
C32 C 0.5370(2) 0.13649(18) 0.72525(13) 0.0226(6) Uani 1 1 d .
C33 C 0.6977(2) 0.02970(18) 0.67619(14) 0.0241(6) Uani 1 1 d .
C34 C 0.6928(2) -0.0551(2) 0.68823(16) 0.0309(7) Uani 1 1 d .
H34 H 0.6717 -0.0818 0.7282 0.037 Uiso 1 1 calc R
C35 C 0.7190(3) -0.1004(2) 0.64154(17) 0.0372(8) Uani 1 1 d .
H35 H 0.7158 -0.1582 0.6499 0.045 Uiso 1 1 calc R
C36 C 0.7493(3) -0.0628(2) 0.58382(18) 0.0398(8) Uani 1 1 d .
H36 H 0.7671 -0.0942 0.5522 0.048 Uiso 1 1 calc R
C37 C 0.7541(3) 0.0216(2) 0.57155(16) 0.0365(8) Uani 1 1 d .
H37 H 0.7750 0.0480 0.5315 0.044 Uiso 1 1 calc R
C38 C 0.7283(2) 0.0671(2) 0.61777(15) 0.0279(6) Uani 1 1 d .
H38 H 0.7317 0.1248 0.6091 0.033 Uiso 1 1 calc R
C39 C 0.6337(2) 0.01983(19) 0.80369(14) 0.0274(6) Uani 1 1 d .
C40 C 0.5439(3) 0.0154(2) 0.84037(16) 0.0361(8) Uani 1 1 d .
H40 H 0.4909 0.0450 0.8267 0.043 Uiso 1 1 calc R
C41 C 0.5313(3) -0.0323(3) 0.89715(19) 0.0523(11) Uani 1 1 d .
H41 H 0.4697 -0.0342 0.9224 0.063 Uiso 1 1 calc R
C42 C 0.6073(3) -0.0768(3) 0.91696(19) 0.0542(11) Uani 1 1 d .
H42 H 0.5982 -0.1088 0.9559 0.065 Uiso 1 1 calc R
C43 C 0.6967(3) -0.0748(3) 0.88025(19) 0.0472(10) Uani 1 1 d .
H43 H 0.7491 -0.1066 0.8935 0.057 Uiso 1 1 calc R
C44 C 0.7102(3) -0.0266(2) 0.82414(17) 0.0361(8) Uani 1 1 d .
H44 H 0.7720 -0.0250 0.7992 0.043 Uiso 1 1 calc R
C45 C 0.6374(2) 0.34797(19) 0.66351(14) 0.0242(6) Uani 1 1 d .
C46 C 0.5812(3) 0.3900(2) 0.61857(16) 0.0338(7) Uani 1 1 d .
H46A H 0.5175 0.3732 0.6308 0.041 Uiso 1 1 calc R
H46B H 0.6131 0.3758 0.5785 0.041 Uiso 1 1 calc R
C47 C 0.5755(4) 0.4825(2) 0.6179(2) 0.0551(12) Uani 1 1 d .
H47A H 0.6005 0.5106 0.5768 0.066 Uiso 1 1 calc R
H47B H 0.5092 0.5069 0.6320 0.066 Uiso 1 1 calc R
C48 C 0.6329(3) 0.4936(2) 0.65865(19) 0.0415(9) Uani 1 1 d .
H48A H 0.5940 0.5259 0.6898 0.050 Uiso 1 1 calc R
H48B H 0.6873 0.5224 0.6357 0.050 Uiso 1 1 calc R
C49 C 0.6653(2) 0.40660(19) 0.68635(15) 0.0290(7) Uani 1 1 d .
C50 C 0.7214(2) 0.38931(19) 0.72790(15) 0.0281(7) Uani 1 1 d .
C51 C 0.7981(3) 0.4566(2) 0.78275(19) 0.0447(10) Uani 1 1 d .
C52 C 0.7510(4) 0.4154(4) 0.8446(2) 0.0678(14) Uani 1 1 d .
H52A H 0.6831 0.4340 0.8529 0.102 Uiso 1 1 calc R
H52B H 0.7768 0.4302 0.8744 0.102 Uiso 1 1 calc R
H52C H 0.7625 0.3552 0.8465 0.102 Uiso 1 1 calc R
C53 C 0.8976(3) 0.4163(3) 0.7616(2) 0.0603(12) Uani 1 1 d .
H53A H 0.8976 0.3580 0.7602 0.091 Uiso 1 1 calc R
H53B H 0.9345 0.4202 0.7892 0.091 Uiso 1 1 calc R
H53C H 0.9255 0.4446 0.7215 0.091 Uiso 1 1 calc R
C54 C 0.7953(5) 0.5477(3) 0.7810(3) 0.090(2) Uani 1 1 d .
H54A H 0.8189 0.5742 0.7396 0.134 Uiso 1 1 calc R
H54B H 0.8348 0.5558 0.8058 0.134 Uiso 1 1 calc R
H54C H 0.7304 0.5724 0.7963 0.134 Uiso 1 1 calc R
C55 C 0.8732(2) 0.3731(2) 0.19155(16) 0.0330(7) Uani 1 1 d .
C56 C 0.8389(3) 0.3879(3) 0.14091(18) 0.0428(9) Uani 1 1 d .
H56 H 0.8153 0.3449 0.1310 0.051 Uiso 1 1 calc R
C57 C 0.8387(3) 0.4645(3) 0.1045(2) 0.0555(11) Uani 1 1 d .
H57 H 0.8168 0.4731 0.0692 0.067 Uiso 1 1 calc R
C58 C 0.8702(4) 0.5283(3) 0.1193(2) 0.0618(13) Uani 1 1 d .
H58 H 0.8689 0.5812 0.0948 0.074 Uiso 1 1 calc R
C59 C 0.9032(3) 0.5146(3) 0.1696(2) 0.0575(12) Uani 1 1 d .
H59 H 0.9245 0.5585 0.1801 0.069 Uiso 1 1 calc R
C60 C 0.9059(3) 0.4371(2) 0.20571(18) 0.0419(9) Uani 1 1 d .
H60 H 0.9302 0.4282 0.2401 0.050 Uiso 1 1 calc R
C61 C 0.9265(2) 0.1960(2) 0.19862(16) 0.0327(7) Uani 1 1 d .
C62 C 0.9818(3) 0.2127(3) 0.14105(18) 0.0460(9) Uani 1 1 d .
H62 H 0.9818 0.2681 0.1206 0.055 Uiso 1 1 calc R
C63 C 1.0370(3) 0.1486(3) 0.1133(2) 0.0634(13) Uani 1 1 d .
H63 H 1.0752 0.1605 0.0739 0.076 Uiso 1 1 calc R
C64 C 1.0374(4) 0.0678(3) 0.1421(3) 0.0667(14) Uani 1 1 d .
H64 H 1.0747 0.0243 0.1223 0.080 Uiso 1 1 calc R
C65 C 0.9836(3) 0.0506(3) 0.1994(2) 0.0549(11) Uani 1 1 d .
H65 H 0.9841 -0.0048 0.2198 0.066 Uiso 1 1 calc R
C66 C 0.9288(3) 0.1145(2) 0.22744(18) 0.0396(8) Uani 1 1 d .
H66 H 0.8919 0.1024 0.2672 0.048 Uiso 1 1 calc R
C67 C 0.9372(2) 0.2687(2) 0.29062(15) 0.0291(7) Uani 1 1 d .
C68 C 1.0320(3) 0.2747(2) 0.26369(17) 0.0379(8) Uani 1 1 d .
H68 H 1.0527 0.2833 0.2213 0.045 Uiso 1 1 calc R
C69 C 1.0964(3) 0.2686(3) 0.2972(2) 0.0449(9) Uani 1 1 d .
H69 H 1.1608 0.2716 0.2778 0.054 Uiso 1 1 calc R
C70 C 1.0678(3) 0.2581(2) 0.35857(19) 0.0427(9) Uani 1 1 d .
H70 H 1.1116 0.2559 0.3816 0.051 Uiso 1 1 calc R
C71 C 0.9756(2) 0.2508(2) 0.38598(17) 0.0354(8) Uani 1 1 d .
H71 H 0.9561 0.2433 0.4284 0.042 Uiso 1 1 calc R
C72 C 0.9081(2) 0.25427(19) 0.35303(15) 0.0289(7) Uani 1 1 d .
C73 C 0.8148(2) 0.24045(19) 0.39089(15) 0.0281(7) Uani 1 1 d .
H73 H 0.8095 0.2340 0.4326 0.034 Uiso 1 1 calc R
C74 C 0.6536(2) 0.22489(19) 0.42811(14) 0.0271(6) Uani 1 1 d .
H74 H 0.6346 0.1701 0.4292 0.032 Uiso 1 1 calc R
C75 C 0.6642(2) 0.2268(2) 0.49040(15) 0.0319(7) Uani 1 1 d .
H75A H 0.6844 0.2801 0.4905 0.038 Uiso 1 1 calc R
H75B H 0.7136 0.1818 0.5003 0.038 Uiso 1 1 calc R
C76 C 0.5720(3) 0.2167(2) 0.53794(16) 0.0401(8) Uani 1 1 d .
H76A H 0.5544 0.1616 0.5403 0.048 Uiso 1 1 calc R
H76B H 0.5807 0.2203 0.5774 0.048 Uiso 1 1 calc R
C77 C 0.4940(3) 0.2827(3) 0.52332(17) 0.0432(9) Uani 1 1 d .
H77A H 0.5085 0.3375 0.5252 0.052 Uiso 1 1 calc R
H77B H 0.4344 0.2730 0.5534 0.052 Uiso 1 1 calc R
C78 C 0.4820(3) 0.2826(2) 0.46133(16) 0.0370(8) Uani 1 1 d .
H78A H 0.4606 0.2301 0.4609 0.044 Uiso 1 1 calc R
H78B H 0.4331 0.3285 0.4520 0.044 Uiso 1 1 calc R
C79 C 0.5729(2) 0.2921(2) 0.41386(14) 0.0277(6) Uani 1 1 d .
H79 H 0.5909 0.3474 0.4126 0.033 Uiso 1 1 calc R
C80 C 0.4899(2) 0.2829(2) 0.34254(16) 0.0301(7) Uani 1 1 d .
H80 H 0.4342 0.2976 0.3716 0.036 Uiso 1 1 calc R
C81 C 0.4798(2) 0.2585(2) 0.28883(15) 0.0292(7) Uani 1 1 d .
C82 C 0.3956(2) 0.2883(2) 0.27195(17) 0.0360(8) Uani 1 1 d .
H82 H 0.3501 0.3264 0.2933 0.043 Uiso 1 1 calc R
C83 C 0.3778(3) 0.2628(2) 0.22457(18) 0.0407(9) Uani 1 1 d .
H83 H 0.3218 0.2855 0.2121 0.049 Uiso 1 1 calc R
C84 C 0.4415(3) 0.2045(2) 0.19535(18) 0.0417(9) Uani 1 1 d .
H84 H 0.4285 0.1860 0.1633 0.050 Uiso 1 1 calc R
C85 C 0.5242(3) 0.1727(2) 0.21259(17) 0.0363(8) Uani 1 1 d .
H85 H 0.5671 0.1317 0.1927 0.044 Uiso 1 1 calc R
C86 C 0.5457(2) 0.20009(19) 0.25882(15) 0.0280(7) Uani 1 1 d .
C87 C 0.7199(2) 0.1097(2) 0.21482(15) 0.0291(7) Uani 1 1 d .
C88 C 0.7186(3) 0.0254(2) 0.21885(18) 0.0413(9) Uani 1 1 d .
H88 H 0.6965 -0.0075 0.2565 0.050 Uiso 1 1 calc R
C89 C 0.7500(4) -0.0102(3) 0.1673(2) 0.0578(12) Uani 1 1 d .
H89 H 0.7496 -0.0676 0.1696 0.069 Uiso 1 1 calc R
C90 C 0.7817(4) 0.0375(3) 0.1130(2) 0.0611(13) Uani 1 1 d .
H90 H 0.8026 0.0129 0.0779 0.073 Uiso 1 1 calc R
C91 C 0.7834(3) 0.1210(3) 0.10893(18) 0.0506(10) Uani 1 1 d .
H91 H 0.8062 0.1535 0.0713 0.061 Uiso 1 1 calc R
C92 C 0.7515(3) 0.1571(2) 0.16013(16) 0.0369(8) Uani 1 1 d .
H92 H 0.7516 0.2146 0.1574 0.044 Uiso 1 1 calc R
C93 C 0.6387(2) 0.08124(19) 0.34162(14) 0.0280(7) Uani 1 1 d .
C94 C 0.5497(3) 0.0624(2) 0.37130(16) 0.0338(7) Uani 1 1 d .
H94 H 0.4968 0.0912 0.3572 0.041 Uiso 1 1 calc R
C95 C 0.5374(3) 0.0015(2) 0.42182(17) 0.0424(9) Uani 1 1 d .
H95 H 0.4757 -0.0097 0.4429 0.051 Uiso 1 1 calc R
C96 C 0.6133(3) -0.0425(2) 0.44153(17) 0.0448(9) Uani 1 1 d .
H96 H 0.6044 -0.0852 0.4753 0.054 Uiso 1 1 calc R
C97 C 0.7022(3) -0.0248(2) 0.41243(17) 0.0432(9) Uani 1 1 d .
H97 H 0.7548 -0.0551 0.4262 0.052 Uiso 1 1 calc R
C98 C 0.7154(3) 0.0376(2) 0.36281(16) 0.0364(8) Uani 1 1 d .
H98 H 0.7770 0.0504 0.3433 0.044 Uiso 1 1 calc R
C99 C 0.6292(2) 0.4188(2) 0.21896(15) 0.0302(7) Uani 1 1 d .
C100 C 0.5789(3) 0.4603(2) 0.17109(18) 0.0418(9) Uani 1 1 d .
H10A H 0.5234 0.4334 0.1747 0.050 Uiso 1 1 calc R
H10B H 0.6214 0.4578 0.1309 0.050 Uiso 1 1 calc R
C101 C 0.5492(4) 0.5493(3) 0.1815(2) 0.0691(15) Uani 1 1 d .
H10C H 0.4812 0.5585 0.2009 0.083 Uiso 1 1 calc R
H10D H 0.5615 0.5878 0.1430 0.083 Uiso 1 1 calc R
C102 C 0.6070(3) 0.5636(2) 0.22183(18) 0.0443(9) Uani 1 1 d .
H10E H 0.6598 0.5942 0.1984 0.053 Uiso 1 1 calc R
H10F H 0.5674 0.5950 0.2533 0.053 Uiso 1 1 calc R
C103 C 0.6430(3) 0.4771(2) 0.24875(15) 0.0322(7) Uani 1 1 d .
C104 C 0.6904(2) 0.46023(19) 0.29480(15) 0.0284(7) Uani 1 1 d .
C105 C 0.7400(3) 0.5279(2) 0.36350(17) 0.0371(8) Uani 1 1 d .
C106 C 0.6769(3) 0.4900(3) 0.42117(18) 0.0464(9) Uani 1 1 d .
H10G H 0.6111 0.5125 0.4220 0.070 Uiso 1 1 calc R
H10H H 0.6934 0.5032 0.4553 0.070 Uiso 1 1 calc R
H10I H 0.6852 0.4298 0.4235 0.070 Uiso 1 1 calc R
C107 C 0.8413(3) 0.4868(3) 0.3547(2) 0.0512(10) Uani 1 1 d .
H10J H 0.8442 0.4279 0.3536 0.077 Uiso 1 1 calc R
H10K H 0.8660 0.4926 0.3879 0.077 Uiso 1 1 calc R
H10L H 0.8793 0.5131 0.3169 0.077 Uiso 1 1 calc R
C108 C 0.7357(4) 0.6199(2) 0.3629(2) 0.0557(12) Uani 1 1 d .
H10M H 0.7750 0.6445 0.3250 0.084 Uiso 1 1 calc R
H10N H 0.7589 0.6276 0.3962 0.084 Uiso 1 1 calc R
H10O H 0.6705 0.6467 0.3671 0.084 Uiso 1 1 calc R
C1S1 C 0.2141(8) 0.3622(7) 0.0454(5) 0.125(4) Uani 0.444(18) 1 d P
C1S2 C 0.2141(8) 0.3622(7) 0.0454(5) 0.125(4) Uani 0.383(17) 1 d P
Cl11 Cl 0.2939(19) 0.3283(14) 0.0866(10) 0.262(15) Uani 0.444(18) 1 d P
Cl12 Cl 0.2243(7) 0.2965(4) 0.1137(3) 0.089(3) Uani 0.383(17) 1 d P
Cl21 Cl 0.1112(2) 0.42270(19) 0.06986(13) 0.1319(12) Uani 0.444(18) 1 d P
Cl22 Cl 0.1112(2) 0.42270(19) 0.06986(13) 0.1319(12) Uani 0.383(17) 1 d P
C2S C 0.4217(18) 0.672(3) 0.9173(19) 0.21(2) Uiso 0.268(4) 1 d PD
Cl3 Cl 0.4901(17) 0.5862(18) 0.9515(12) 0.49(3) Uani 0.268(4) 1 d PD
Cl4 Cl 0.3084(11) 0.6593(8) 0.9599(6) 0.175(5) Uani 0.268(4) 1 d PD
C3S C 0.0805(8) 0.6882(9) 1.0241(5) 0.194(9) Uani 0.732(4) 1 d PD
Cl5 Cl 0.1978(3) 0.6720(2) 0.99265(13) 0.1200(12) Uani 0.732(4) 1 d PD
Cl6 Cl 0.0459(2) 0.69779(17) 1.09209(14) 0.1109(10) Uani 0.732(4) 1 d PD
C4S C 1.0203(19) 0.0338(17) 1.0174(11) 0.159(10) Uiso 0.40 1 d PD
Cl7 Cl 0.95976(17) 0.08318(18) 0.96741(9) 0.1112(11) Uani 0.852(6) 1 d PD

loop_
_atom_site_aniso_label
_atom_site_aniso_U_11
_atom_site_aniso_U_22
_atom_site_aniso_U_33
_atom_site_aniso_U_23
_atom_site_aniso_U_13
_atom_site_aniso_U_12
Ru1 0.01810(12) 0.01758(12) 0.02172(12) -0.00200(9) -0.00626(9) -0.00413(8)
Ru2 0.02334(13) 0.01675(12) 0.02797(13) -0.00274(9) -0.00949(10) -0.00349(9)
P1 0.0187(3) 0.0206(4) 0.0234(4) -0.0015(3) -0.0057(3) -0.0043(3)
P2 0.0201(4) 0.0177(3) 0.0244(4) -0.0013(3) -0.0065(3) -0.0045(3)
P3 0.0258(4) 0.0229(4) 0.0296(4) -0.0014(3) -0.0080(3) -0.0056(3)
P4 0.0264(4) 0.0176(4) 0.0310(4) -0.0034(3) -0.0109(3) -0.0041(3)
P5 0.0451(6) 0.0539(7) 0.0425(6) -0.0154(5) -0.0004(5) -0.0096(5)
P6 0.0360(5) 0.0406(5) 0.0490(6) -0.0112(4) -0.0028(4) -0.0129(4)
F1 0.121(3) 0.075(2) 0.145(4) -0.030(2) 0.062(3) -0.047(2)
F2 0.111(3) 0.103(3) 0.087(2) -0.032(2) -0.056(2) 0.019(2)
F3 0.106(3) 0.0557(19) 0.093(2) 0.0063(17) 0.015(2) -0.0079(18)
F4 0.089(3) 0.216(5) 0.135(4) -0.124(4) -0.060(3) 0.040(3)
F5 0.0611(17) 0.090(2) 0.0700(19) -0.0366(17) -0.0030(14) 0.0052(16)
F6 0.0574(17) 0.0638(18) 0.087(2) -0.0282(16) 0.0116(15) -0.0054(14)
F7 0.106(3) 0.074(2) 0.174(4) 0.042(3) -0.071(3) -0.014(2)
F8 0.0493(15) 0.0535(16) 0.093(2) -0.0178(14) -0.0122(14) -0.0204(12)
F9 0.102(3) 0.150(4) 0.122(3) -0.099(3) 0.056(2) -0.073(3)
F10 0.105(3) 0.088(3) 0.140(3) 0.002(2) -0.081(3) -0.016(2)
F11 0.0649(19) 0.073(2) 0.133(3) -0.036(2) 0.0088(19) -0.0420(16)
F12 0.068(2) 0.135(3) 0.086(2) -0.054(2) 0.0188(17) -0.034(2)
O1 0.0239(10) 0.0199(10) 0.0280(11) -0.0012(8) -0.0112(9) -0.0056(8)
O2 0.0276(11) 0.0189(10) 0.0288(11) -0.0034(8) -0.0126(9) -0.0051(8)
O3 0.0610(17) 0.0216(12) 0.0634(17) -0.0071(11) -0.0419(15) -0.0060(11)
O4 0.0328(12) 0.0239(11) 0.0329(12) -0.0024(9) -0.0147(10) -0.0058(9)
O5 0.0357(12) 0.0190(10) 0.0354(12) -0.0029(9) -0.0159(10) -0.0062(9)
O6 0.0579(16) 0.0210(11) 0.0413(14) -0.0042(10) -0.0251(12) -0.0060(11)
N1 0.0242(13) 0.0222(13) 0.0254(13) -0.0011(10) -0.0078(10) -0.0045(10)
N2 0.0241(13) 0.0223(13) 0.0243(13) -0.0035(10) -0.0047(10) -0.0045(10)
N3 0.0260(13) 0.0188(12) 0.0291(13) -0.0031(10) -0.0090(11) -0.0020(10)
N4 0.0241(13) 0.0215(12) 0.0286(13) -0.0048(10) -0.0084(10) -0.0020(10)
C1 0.0220(14) 0.0238(15) 0.0279(15) -0.0003(12) -0.0028(12) -0.0040(12)
C2 0.0349(18) 0.0308(17) 0.0365(18) -0.0003(14) -0.0116(15) -0.0083(14)
C3 0.048(2) 0.041(2) 0.0363(19) 0.0062(16) -0.0169(17) -0.0049(17)
C4 0.055(2) 0.0308(19) 0.047(2) 0.0088(16) -0.0110(19) -0.0059(17)
C5 0.058(2) 0.0276(18) 0.052(2) 0.0006(16) -0.0111(19) -0.0173(17)
C6 0.042(2) 0.0300(18) 0.0394(19) -0.0019(14) -0.0105(16) -0.0124(15)
C7 0.0199(14) 0.0265(16) 0.0325(16) -0.0072(13) -0.0064(12) -0.0036(12)
C8 0.0277(16) 0.0270(16) 0.0319(17) -0.0016(13) -0.0069(13) -0.0044(13)
C9 0.041(2) 0.0257(17) 0.049(2) -0.0044(15) -0.0116(17) -0.0002(15)
C10 0.047(2) 0.032(2) 0.054(2) -0.0159(17) -0.0041(19) 0.0052(17)
C11 0.045(2) 0.041(2) 0.039(2) -0.0116(16) 0.0041(17) -0.0059(17)
C12 0.0323(18) 0.0323(18) 0.0331(18) -0.0031(14) -0.0029(14) -0.0057(14)
C13 0.0215(15) 0.0247(15) 0.0338(17) -0.0024(13) -0.0099(13) -0.0052(12)
C14 0.0273(17) 0.048(2) 0.0345(18) -0.0048(15) -0.0080(14) -0.0127(15)
C15 0.0239(17) 0.072(3) 0.045(2) -0.005(2) -0.0076(16) -0.0196(18)
C16 0.0282(19) 0.075(3) 0.053(2) -0.003(2) -0.0197(17) -0.0173(19)
C17 0.0315(18) 0.050(2) 0.0364(19) -0.0008(16) -0.0153(15) -0.0124(16)
C18 0.0228(15) 0.0270(16) 0.0327(17) -0.0016(13) -0.0096(13) -0.0056(12)
C19 0.0283(16) 0.0317(17) 0.0256(15) 0.0000(13) -0.0107(13) -0.0064(13)
C20 0.0256(16) 0.0373(18) 0.0242(15) -0.0009(13) -0.0061(12) -0.0093(13)
C21 0.0361(19) 0.066(3) 0.0250(17) 0.0020(16) -0.0111(15) -0.0147(18)
C22 0.047(2) 0.100(4) 0.0223(18) 0.001(2) -0.0072(16) -0.021(2)
C23 0.042(2) 0.084(3) 0.0296(19) -0.018(2) -0.0014(16) -0.015(2)
C24 0.0325(18) 0.055(2) 0.0280(17) -0.0119(16) -0.0026(14) -0.0068(16)
C25 0.0301(16) 0.0338(17) 0.0277(16) -0.0097(13) -0.0070(13) -0.0067(13)
C26 0.0243(15) 0.0260(16) 0.0311(16) -0.0070(13) -0.0046(13) -0.0030(12)
C27 0.0216(14) 0.0234(15) 0.0308(16) -0.0012(12) -0.0060(12) -0.0080(12)
C28 0.0235(16) 0.0270(16) 0.0423(19) -0.0058(14) -0.0066(14) -0.0044(13)
C29 0.0232(16) 0.0349(18) 0.045(2) -0.0003(15) -0.0137(14) -0.0077(13)
C30 0.0297(17) 0.041(2) 0.0379(18) -0.0052(15) -0.0142(14) -0.0121(15)
C31 0.0269(16) 0.0292(16) 0.0331(17) -0.0058(13) -0.0079(13) -0.0094(13)
C32 0.0198(14) 0.0212(14) 0.0264(15) 0.0013(11) -0.0064(11) -0.0065(11)
C33 0.0207(14) 0.0216(15) 0.0313(16) -0.0066(12) -0.0076(12) -0.0022(11)
C34 0.0303(17) 0.0230(16) 0.0386(18) -0.0031(13) -0.0069(14) -0.0062(13)
C35 0.042(2) 0.0203(16) 0.051(2) -0.0110(15) -0.0100(17) -0.0034(14)
C36 0.042(2) 0.0345(19) 0.046(2) -0.0213(16) -0.0095(17) 0.0005(16)
C37 0.0395(19) 0.0364(19) 0.0321(18) -0.0078(15) -0.0065(15) -0.0028(15)
C38 0.0275(16) 0.0218(15) 0.0344(17) -0.0055(13) -0.0076(13) -0.0028(12)
C39 0.0317(16) 0.0206(15) 0.0302(16) 0.0005(12) -0.0087(13) -0.0083(12)
C40 0.0334(18) 0.0336(18) 0.0374(19) 0.0048(15) -0.0066(15) -0.0101(14)
C41 0.048(2) 0.053(3) 0.043(2) 0.0131(19) 0.0006(18) -0.0141(19)
C42 0.068(3) 0.050(2) 0.037(2) 0.0170(18) -0.012(2) -0.016(2)
C43 0.054(2) 0.038(2) 0.049(2) 0.0100(17) -0.024(2) -0.0067(18)
C44 0.0369(19) 0.0307(18) 0.0401(19) 0.0038(14) -0.0138(15) -0.0075(14)
C45 0.0217(14) 0.0238(15) 0.0275(15) -0.0027(12) -0.0079(12) -0.0027(12)
C46 0.0383(19) 0.0278(17) 0.0399(19) -0.0007(14) -0.0224(16) -0.0017(14)
C47 0.078(3) 0.030(2) 0.071(3) -0.0022(19) -0.051(3) 0.002(2)
C48 0.050(2) 0.0214(17) 0.059(2) -0.0019(16) -0.0291(19) -0.0017(15)
C49 0.0302(16) 0.0217(15) 0.0376(18) -0.0038(13) -0.0141(14) -0.0028(12)
C50 0.0314(17) 0.0211(15) 0.0349(17) -0.0050(13) -0.0112(14) -0.0061(12)
C51 0.059(3) 0.0329(19) 0.057(2) -0.0110(17) -0.037(2) -0.0076(17)
C52 0.078(4) 0.083(4) 0.060(3) -0.026(3) -0.026(3) -0.024(3)
C53 0.055(3) 0.066(3) 0.077(3) -0.022(3) -0.031(2) -0.017(2)
C54 0.140(6) 0.037(3) 0.134(5) -0.019(3) -0.096(5) -0.015(3)
C55 0.0305(17) 0.0280(17) 0.0352(18) 0.0020(14) -0.0033(14) -0.0060(13)
C56 0.044(2) 0.042(2) 0.042(2) 0.0050(16) -0.0128(17) -0.0143(17)
C57 0.059(3) 0.056(3) 0.047(2) 0.015(2) -0.020(2) -0.013(2)
C58 0.068(3) 0.039(2) 0.070(3) 0.017(2) -0.018(3) -0.015(2)
C59 0.066(3) 0.036(2) 0.072(3) 0.005(2) -0.021(2) -0.019(2)
C60 0.046(2) 0.0324(19) 0.047(2) -0.0009(16) -0.0119(17) -0.0120(16)
C61 0.0282(16) 0.0346(18) 0.0375(18) -0.0102(14) -0.0088(14) -0.0038(14)
C62 0.045(2) 0.049(2) 0.041(2) -0.0105(18) -0.0030(17) -0.0068(18)
C63 0.054(3) 0.077(4) 0.054(3) -0.026(3) 0.004(2) -0.005(2)
C64 0.055(3) 0.066(3) 0.079(4) -0.043(3) -0.008(3) 0.014(2)
C65 0.050(2) 0.037(2) 0.080(3) -0.020(2) -0.023(2) 0.0079(18)
C66 0.0359(19) 0.0345(19) 0.049(2) -0.0081(16) -0.0138(17) 0.0007(15)
C67 0.0265(16) 0.0233(15) 0.0393(18) -0.0031(13) -0.0119(14) -0.0046(12)
C68 0.0323(18) 0.039(2) 0.042(2) -0.0024(16) -0.0078(15) -0.0109(15)
C69 0.0263(18) 0.047(2) 0.065(3) -0.0051(19) -0.0137(17) -0.0140(16)
C70 0.0345(19) 0.043(2) 0.058(2) -0.0086(18) -0.0223(18) -0.0072(16)
C71 0.0334(18) 0.0335(18) 0.045(2) -0.0101(15) -0.0182(16) -0.0007(14)
C72 0.0297(16) 0.0204(15) 0.0400(18) -0.0058(13) -0.0152(14) -0.0006(12)
C73 0.0298(16) 0.0253(16) 0.0319(16) -0.0055(13) -0.0134(13) -0.0011(13)
C74 0.0284(16) 0.0239(15) 0.0291(16) -0.0036(12) -0.0072(13) -0.0047(12)
C75 0.0380(18) 0.0291(17) 0.0285(17) -0.0027(13) -0.0100(14) -0.0037(14)
C76 0.045(2) 0.044(2) 0.0291(18) -0.0035(15) -0.0048(15) -0.0113(17)
C77 0.039(2) 0.056(2) 0.0333(19) -0.0142(17) -0.0023(16) -0.0053(18)
C78 0.0319(18) 0.042(2) 0.0360(19) -0.0106(15) -0.0049(15) -0.0044(15)
C79 0.0279(16) 0.0257(16) 0.0310(16) -0.0073(13) -0.0082(13) -0.0026(12)
C80 0.0270(16) 0.0252(16) 0.0381(18) -0.0057(13) -0.0079(14) -0.0030(13)
C81 0.0291(16) 0.0235(15) 0.0367(18) -0.0014(13) -0.0114(14) -0.0066(13)
C82 0.0293(17) 0.0348(19) 0.047(2) -0.0068(15) -0.0132(15) -0.0049(14)
C83 0.0348(19) 0.042(2) 0.051(2) -0.0029(17) -0.0231(17) -0.0066(16)
C84 0.042(2) 0.046(2) 0.047(2) -0.0109(17) -0.0214(17) -0.0099(17)
C85 0.0373(19) 0.0326(18) 0.046(2) -0.0097(15) -0.0181(16) -0.0071(15)
C86 0.0257(15) 0.0235(15) 0.0375(17) -0.0010(13) -0.0127(13) -0.0073(12)
C87 0.0318(17) 0.0254(16) 0.0342(17) -0.0099(13) -0.0140(14) 0.0004(13)
C88 0.056(2) 0.0283(18) 0.044(2) -0.0100(15) -0.0194(18) -0.0029(16)
C89 0.090(4) 0.037(2) 0.056(3) -0.023(2) -0.031(3) 0.004(2)
C90 0.082(3) 0.061(3) 0.046(3) -0.028(2) -0.019(2) 0.003(2)
C91 0.061(3) 0.059(3) 0.034(2) -0.0110(18) -0.0129(19) -0.009(2)
C92 0.040(2) 0.0364(19) 0.0393(19) -0.0078(15) -0.0143(16) -0.0089(15)
C93 0.0374(18) 0.0192(14) 0.0301(16) -0.0034(12) -0.0108(14) -0.0077(13)
C94 0.0374(18) 0.0264(17) 0.0394(19) -0.0063(14) -0.0091(15) -0.0085(14)
C95 0.053(2) 0.036(2) 0.037(2) -0.0063(16) -0.0010(17) -0.0174(17)
C96 0.070(3) 0.0295(19) 0.0331(19) 0.0016(15) -0.0111(19) -0.0122(18)
C97 0.057(2) 0.0317(19) 0.042(2) 0.0009(16) -0.0228(19) -0.0022(17)
C98 0.0400(19) 0.0310(18) 0.0397(19) -0.0005(15) -0.0149(16) -0.0071(15)
C99 0.0318(17) 0.0273(16) 0.0322(17) -0.0016(13) -0.0111(14) -0.0043(13)
C100 0.053(2) 0.035(2) 0.041(2) 0.0011(16) -0.0255(18) -0.0035(17)
C101 0.103(4) 0.043(2) 0.074(3) -0.008(2) -0.061(3) 0.016(3)
C102 0.062(3) 0.0260(18) 0.045(2) -0.0008(15) -0.0234(19) 0.0014(17)
C103 0.0405(19) 0.0220(16) 0.0344(18) -0.0027(13) -0.0129(15) -0.0018(14)
C104 0.0332(17) 0.0212(15) 0.0310(16) -0.0040(12) -0.0074(13) -0.0052(13)
C105 0.052(2) 0.0264(17) 0.0394(19) -0.0060(14) -0.0208(17) -0.0069(15)
C106 0.054(2) 0.051(2) 0.041(2) -0.0042(18) -0.0201(18) -0.0128(19)
C107 0.053(3) 0.046(2) 0.063(3) -0.015(2) -0.023(2) -0.0088(19)
C108 0.092(4) 0.030(2) 0.059(3) -0.0106(18) -0.037(3) -0.014(2)
C1S1 0.149(9) 0.127(8) 0.110(7) -0.055(6) -0.068(7) 0.049(7)
C1S2 0.149(9) 0.127(8) 0.110(7) -0.055(6) -0.068(7) 0.049(7)
Cl11 0.30(2) 0.304(18) 0.254(17) -0.196(16) -0.214(19) 0.182(19)
Cl12 0.111(5) 0.082(4) 0.085(3) -0.024(3) -0.036(3) -0.005(3)
Cl21 0.132(2) 0.121(2) 0.118(2) -0.0214(16) -0.0038(17) 0.0031(17)
Cl22 0.132(2) 0.121(2) 0.118(2) -0.0214(16) -0.0038(17) 0.0031(17)
Cl3 0.44(3) 0.69(5) 0.55(4) -0.55(4) -0.38(3) 0.31(3)
Cl4 0.204(13) 0.172(11) 0.176(11) -0.054(9) -0.057(10) -0.046(9)
C3S 0.097(8) 0.206(15) 0.150(12) 0.110(11) 0.039(8) 0.041(9)
Cl5 0.159(3) 0.135(2) 0.0834(17) -0.0186(16) -0.0390(18) -0.048(2)
Cl6 0.134(2) 0.0976(19) 0.119(2) -0.0283(15) -0.0682(19) 0.0073(16)
Cl7 0.1066(18) 0.155(2) 0.0618(12) -0.0101(12) -0.0200(11) -0.0012(15)

loop_
_atom_type_symbol
_atom_type_description
_atom_type_scat_dispersion_real
_atom_type_scat_dispersion_imag
_atom_type_scat_source
C C 0.0033 0.0016 'International Tables Vol C Tables 4.2.6.8 and 6.1.1.4'
H H 0.0000 0.0000 'International Tables Vol C Tables 4.2.6.8 and 6.1.1.4'
N N 0.0061 0.0033 'International Tables Vol C Tables 4.2.6.8 and 6.1.1.4'
O O 0.0106 0.0060 'International Tables Vol C Tables 4.2.6.8 and 6.1.1.4'
F F 0.0171 0.0103 'International Tables Vol C Tables 4.2.6.8 and 6.1.1.4'
P P 0.1023 0.0942 'International Tables Vol C Tables 4.2.6.8 and 6.1.1.4'
Ru Ru -1.2594 0.8363 'International Tables Vol C Tables 4.2.6.8 and 6.1.1.4'
Cl Cl 0.1484 0.1585 'International Tables Vol C Tables 4.2.6.8 and 6.1.1.4'

loop_
_geom_angle_atom_site_label_1
_geom_angle_atom_site_label_2
_geom_angle_atom_site_label_3
_geom_angle
_geom_angle_site_symmetry_1
_geom_angle_site_symmetry_3
N1 Ru1 O1 167.61(9) . .
N1 Ru1 N2 80.60(10) . .
O1 Ru1 N2 91.28(9) . .
N1 Ru1 O2 79.70(9) . .
O1 Ru1 O2 90.70(8) . .
N2 Ru1 O2 87.64(9) . .
N1 Ru1 P2 102.30(7) . .
O1 Ru1 P2 85.76(6) . .
N2 Ru1 P2 82.59(7) . .
O2 Ru1 P2 169.52(6) . .
N1 Ru1 P1 94.59(7) . .
O1 Ru1 P1 92.40(6) . .
N2 Ru1 P1 172.17(7) . .
O2 Ru1 P1 85.40(6) . .
P2 Ru1 P1 104.58(3) . .
N3 Ru2 O4 166.67(10) . .
N3 Ru2 N4 81.14(10) . .
O4 Ru2 N4 89.98(10) . .
N3 Ru2 O5 78.64(9) . .
O4 Ru2 O5 91.21(8) . .
N4 Ru2 O5 88.06(9) . .
N3 Ru2 P4 103.45(7) . .
O4 Ru2 P4 85.10(6) . .
N4 Ru2 P4 82.58(7) . .
O5 Ru2 P4 169.93(7) . .
N3 Ru2 P3 94.34(8) . .
O4 Ru2 P3 93.48(7) . .
N4 Ru2 P3 172.94(7) . .
O5 Ru2 P3 85.72(7) . .
P4 Ru2 P3 103.83(3) . .
C13 P1 C1 104.63(14) . .
C13 P1 C7 96.15(14) . .
C1 P1 C7 104.28(15) . .
C13 P1 Ru1 110.81(11) . .
C1 P1 Ru1 111.64(10) . .
C7 P1 Ru1 126.58(10) . .
C33 P2 C39 103.78(14) . .
C33 P2 C32 101.11(14) . .
C39 P2 C32 102.99(14) . .
C33 P2 Ru1 126.31(10) . .
C39 P2 Ru1 114.78(11) . .
C32 P2 Ru1 104.74(10) . .
C67 P3 C55 104.41(16) . .
C67 P3 C61 97.44(15) . .
C55 P3 C61 104.62(16) . .
C67 P3 Ru2 111.52(11) . .
C55 P3 Ru2 110.32(11) . .
C61 P3 Ru2 126.08(11) . .
C87 P4 C93 103.87(15) . .
C87 P4 C86 98.97(15) . .
C93 P4 C86 105.14(15) . .
C87 P4 Ru2 125.73(11) . .
C93 P4 Ru2 114.63(10) . .
C86 P4 Ru2 105.78(10) . .
F4 P5 F1 91.5(3) . .
F4 P5 F3 92.9(3) . .
F1 P5 F3 175.5(3) . .
F4 P5 F2 179.3(2) . .
F1 P5 F2 88.6(3) . .
F3 P5 F2 87.0(2) . .
F4 P5 F6 89.0(2) . .
F1 P5 F6 90.24(19) . .
F3 P5 F6 88.96(18) . .
F2 P5 F6 90.37(19) . .
F4 P5 F5 91.24(19) . .
F1 P5 F5 91.0(2) . .
F3 P5 F5 89.78(19) . .
F2 P5 F5 89.41(18) . .
F6 P5 F5 178.7(2) . .
F9 P6 F12 179.1(2) . .
F9 P6 F7 90.3(3) . .
F12 P6 F7 89.9(3) . .
F9 P6 F10 91.4(3) . .
F12 P6 F10 88.3(2) . .
F7 P6 F10 177.6(3) . .
F9 P6 F11 89.06(19) . .
F12 P6 F11 91.82(19) . .
F7 P6 F11 92.5(2) . .
F10 P6 F11 89.2(2) . .
F9 P6 F8 89.63(17) . .
F12 P6 F8 89.49(18) . .
F7 P6 F8 88.26(19) . .
F10 P6 F8 90.13(18) . .
F11 P6 F8 178.5(2) . .
C45 O1 Ru1 121.13(18) . .
C50 O2 Ru1 123.66(19) . .
C50 O3 C51 124.0(3) . .
C99 O4 Ru2 120.6(2) . .
C104 O5 Ru2 123.3(2) . .
C104 O6 C105 124.1(3) . .
C19 N1 C20 116.9(3) . .
C19 N1 Ru1 128.0(2) . .
C20 N1 Ru1 112.43(18) . .
C26 N2 C25 120.0(3) . .
C26 N2 Ru1 129.7(2) . .
C25 N2 Ru1 110.11(19) . .
C73 N3 C74 116.3(3) . .
C73 N3 Ru2 128.2(2) . .
C74 N3 Ru2 112.38(19) . .
C80 N4 C79 120.1(3) . .
C80 N4 Ru2 129.9(2) . .
C79 N4 Ru2 109.92(19) . .
C2 C1 C6 118.2(3) . .
C2 C1 P1 119.6(2) . .
C6 C1 P1 121.8(3) . .
C3 C2 C1 120.9(3) . .
C3 C2 H2 119.5 . .
C1 C2 H2 119.5 . .
C2 C3 C4 120.8(4) . .
C2 C3 H3 119.6 . .
C4 C3 H3 119.6 . .
C5 C4 C3 118.8(3) . .
C5 C4 H4 120.6 . .
C3 C4 H4 120.6 . .
C4 C5 C6 121.0(4) . .
C4 C5 H5 119.5 . .
C6 C5 H5 119.5 . .
C5 C6 C1 120.3(3) . .
C5 C6 H6 119.9 . .
C1 C6 H6 119.9 . .
C8 C7 C12 119.2(3) . .
C8 C7 P1 117.2(2) . .
C12 C7 P1 123.0(3) . .
C9 C8 C7 120.9(3) . .
C9 C8 H8 119.6 . .
C7 C8 H8 119.6 . .
C8 C9 C10 119.6(3) . .
C8 C9 H9 120.2 . .
C10 C9 H9 120.2 . .
C11 C10 C9 120.1(3) . .
C11 C10 H10 119.9 . .
C9 C10 H10 119.9 . .
C10 C11 C12 120.2(4) . .
C10 C11 H11 119.9 . .
C12 C11 H11 119.9 . .
C11 C12 C7 120.0(3) . .
C11 C12 H12 120.0 . .
C7 C12 H12 120.0 . .
C18 C13 C14 119.4(3) . .
C18 C13 P1 123.1(2) . .
C14 C13 P1 117.3(2) . .
C15 C14 C13 121.3(3) . .
C15 C14 H14 119.4 . .
C13 C14 H14 119.4 . .
C16 C15 C14 119.5(3) . .
C16 C15 H15 120.3 . .
C14 C15 H15 120.3 . .
C17 C16 C15 120.1(3) . .
C17 C16 H16 119.9 . .
C15 C16 H16 119.9 . .
C16 C17 C18 121.5(3) . .
C16 C17 H17 119.3 . .
C18 C17 H17 119.3 . .
C13 C18 C17 118.3(3) . .
C13 C18 C19 128.2(3) . .
C17 C18 C19 113.5(3) . .
N1 C19 C18 130.8(3) . .
N1 C19 H19 114.6 . .
C18 C19 H19 114.6 . .
N1 C20 C21 116.6(3) . .
N1 C20 C25 106.8(2) . .
C21 C20 C25 111.8(3) . .
N1 C20 H20 107.0 . .
C21 C20 H20 107.0 . .
C25 C20 H20 107.0 . .
C20 C21 C22 110.3(3) . .
C20 C21 H21A 109.6 . .
C22 C21 H21A 109.6 . .
C20 C21 H21B 109.6 . .
C22 C21 H21B 109.6 . .
H21A C21 H21B 108.1 . .
C23 C22 C21 110.2(4) . .
C23 C22 H22A 109.6 . .
C21 C22 H22A 109.6 . .
C23 C22 H22B 109.6 . .
C21 C22 H22B 109.6 . .
H22A C22 H22B 108.1 . .
C22 C23 C24 110.3(3) . .
C22 C23 H23A 109.6 . .
C24 C23 H23A 109.6 . .
C22 C23 H23B 109.6 . .
C24 C23 H23B 109.6 . .
H23A C23 H23B 108.1 . .
C23 C24 C25 110.9(3) . .
C23 C24 H24A 109.5 . .
C25 C24 H24A 109.5 . .
C23 C24 H24B 109.5 . .
C25 C24 H24B 109.5 . .
H24A C24 H24B 108.1 . .
N2 C25 C24 115.1(3) . .
N2 C25 C20 104.2(2) . .
C24 C25 C20 111.2(3) . .
N2 C25 H25 108.7 . .
C24 C25 H25 108.7 . .
C20 C25 H25 108.7 . .
N2 C26 C27 124.6(3) . .
N2 C26 H26 117.7 . .
C27 C26 H26 117.7 . .
C28 C27 C32 120.1(3) . .
C28 C27 C26 116.6(3) . .
C32 C27 C26 122.8(3) . .
C27 C28 C29 120.1(3) . .
C27 C28 H28 119.9 . .
C29 C28 H28 119.9 . .
C30 C29 C28 120.3(3) . .
C30 C29 H29 119.9 . .
C28 C29 H29 119.9 . .
C29 C30 C31 120.2(3) . .
C29 C30 H30 119.9 . .
C31 C30 H30 119.9 . .
C32 C31 C30 120.7(3) . .
C32 C31 H31 119.7 . .
C30 C31 H31 119.7 . .
C31 C32 C27 118.6(3) . .
C31 C32 P2 121.1(2) . .
C27 C32 P2 120.3(2) . .
C38 C33 C34 119.0(3) . .
C38 C33 P2 118.7(2) . .
C34 C33 P2 122.2(2) . .
C35 C34 C33 119.9(3) . .
C35 C34 H34 120.1 . .
C33 C34 H34 120.1 . .
C36 C35 C34 120.7(3) . .
C36 C35 H35 119.6 . .
C34 C35 H35 119.6 . .
C35 C36 C37 119.7(3) . .
C35 C36 H36 120.2 . .
C37 C36 H36 120.2 . .
C38 C37 C36 120.0(3) . .
C38 C37 H37 120.0 . .
C36 C37 H37 120.0 . .
C33 C38 C37 120.8(3) . .
C33 C38 H38 119.6 . .
C37 C38 H38 119.6 . .
C40 C39 C44 118.7(3) . .
C40 C39 P2 121.9(3) . .
C44 C39 P2 119.0(3) . .
C39 C40 C41 120.2(4) . .
C39 C40 H40 119.9 . .
C41 C40 H40 119.9 . .
C42 C41 C40 120.5(4) . .
C42 C41 H41 119.8 . .
C40 C41 H41 119.8 . .
C41 C42 C43 119.9(4) . .
C41 C42 H42 120.0 . .
C43 C42 H42 120.0 . .
C42 C43 C44 120.0(4) . .
C42 C43 H43 120.0 . .
C44 C43 H43 120.0 . .
C43 C44 C39 120.7(4) . .
C43 C44 H44 119.7 . .
C39 C44 H44 119.7 . .
O1 C45 C49 131.6(3) . .
O1 C45 C46 118.4(3) . .
C49 C45 C46 110.0(3) . .
C45 C46 C47 105.2(3) . .
C45 C46 H46A 110.7 . .
C47 C46 H46A 110.7 . .
C45 C46 H46B 110.7 . .
C47 C46 H46B 110.7 . .
H46A C46 H46B 108.8 . .
C48 C47 C46 108.3(3) . .
C48 C47 H47A 110.0 . .
C46 C47 H47A 110.0 . .
C48 C47 H47B 110.0 . .
C46 C47 H47B 110.0 . .
H47A C47 H47B 108.4 . .
C47 C48 C49 104.6(3) . .
C47 C48 H48A 110.8 . .
C49 C48 H48A 110.8 . .
C47 C48 H48B 110.8 . .
C49 C48 H48B 110.8 . .
H48A C48 H48B 108.9 . .
C45 C49 C50 125.3(3) . .
C45 C49 C48 111.7(3) . .
C50 C49 C48 122.9(3) . .
O2 C50 O3 120.0(3) . .
O2 C50 C49 127.0(3) . .
O3 C50 C49 113.0(3) . .
O3 C51 C53 110.7(3) . .
O3 C51 C54 101.4(3) . .
C53 C51 C54 110.6(4) . .
O3 C51 C52 110.7(3) . .
C53 C51 C52 112.0(4) . .
C54 C51 C52 110.9(4) . .
C51 C52 H52A 109.5 . .
C51 C52 H52B 109.5 . .
H52A C52 H52B 109.5 . .
C51 C52 H52C 109.5 . .
H52A C52 H52C 109.5 . .
H52B C52 H52C 109.5 . .
C51 C53 H53A 109.5 . .
C51 C53 H53B 109.5 . .
H53A C53 H53B 109.5 . .
C51 C53 H53C 109.5 . .
H53A C53 H53C 109.5 . .
H53B C53 H53C 109.5 . .
C51 C54 H54A 109.5 . .
C51 C54 H54B 109.5 . .
H54A C54 H54B 109.5 . .
C51 C54 H54C 109.5 . .
H54A C54 H54C 109.5 . .
H54B C54 H54C 109.5 . .
C56 C55 C60 118.6(3) . .
C56 C55 P3 118.6(3) . .
C60 C55 P3 122.2(3) . .
C55 C56 C57 120.9(4) . .
C55 C56 H56 119.6 . .
C57 C56 H56 119.6 . .
C58 C57 C56 120.2(4) . .
C58 C57 H57 119.9 . .
C56 C57 H57 119.9 . .
C59 C58 C57 119.4(4) . .
C59 C58 H58 120.3 . .
C57 C58 H58 120.3 . .
C58 C59 C60 120.8(4) . .
C58 C59 H59 119.6 . .
C60 C59 H59 119.6 . .
C55 C60 C59 120.1(4) . .
C55 C60 H60 119.9 . .
C59 C60 H60 119.9 . .
C62 C61 C66 118.6(3) . .
C62 C61 P3 124.3(3) . .
C66 C61 P3 116.8(3) . .
C61 C62 C63 119.9(4) . .
C61 C62 H62 120.1 . .
C63 C62 H62 120.1 . .
C64 C63 C62 120.9(5) . .
C64 C63 H63 119.5 . .
C62 C63 H63 119.5 . .
C65 C64 C63 119.7(4) . .
C65 C64 H64 120.2 . .
C63 C64 H64 120.2 . .
C64 C65 C66 119.6(4) . .
C64 C65 H65 120.2 . .
C66 C65 H65 120.2 . .
C65 C66 C61 121.3(4) . .
C65 C66 H66 119.3 . .
C61 C66 H66 119.3 . .
C68 C67 C72 118.6(3) . .
C68 C67 P3 118.4(3) . .
C72 C67 P3 123.0(2) . .
C69 C68 C67 121.5(4) . .
C69 C68 H68 119.2 . .
C67 C68 H68 119.2 . .
C70 C69 C68 120.4(4) . .
C70 C69 H69 119.8 . .
C68 C69 H69 119.8 . .
C71 C70 C69 119.1(3) . .
C71 C70 H70 120.4 . .
C69 C70 H70 120.4 . .
C70 C71 C72 122.0(4) . .
C70 C71 H71 119.0 . .
C72 C71 H71 119.0 . .
C67 C72 C71 118.3(3) . .
C67 C72 C73 128.4(3) . .
C71 C72 C73 113.3(3) . .
N3 C73 C72 130.7(3) . .
N3 C73 H73 114.7 . .
C72 C73 H73 114.7 . .
N3 C74 C75 117.0(3) . .
N3 C74 C79 107.9(2) . .
C75 C74 C79 109.4(3) . .
N3 C74 H74 107.4 . .
C75 C74 H74 107.4 . .
C79 C74 H74 107.4 . .
C74 C75 C76 111.6(3) . .
C74 C75 H75A 109.3 . .
C76 C75 H75A 109.3 . .
C74 C75 H75B 109.3 . .
C76 C75 H75B 109.3 . .
H75A C75 H75B 108.0 . .
C77 C76 C75 110.9(3) . .
C77 C76 H76A 109.5 . .
C75 C76 H76A 109.5 . .
C77 C76 H76B 109.5 . .
C75 C76 H76B 109.5 . .
H76A C76 H76B 108.0 . .
C76 C77 C78 111.1(3) . .
C76 C77 H77A 109.4 . .
C78 C77 H77A 109.4 . .
C76 C77 H77B 109.4 . .
C78 C77 H77B 109.4 . .
H77A C77 H77B 108.0 . .
C79 C78 C77 111.7(3) . .
C79 C78 H78A 109.3 . .
C77 C78 H78A 109.3 . .
C79 C78 H78B 109.3 . .
C77 C78 H78B 109.3 . .
H78A C78 H78B 107.9 . .
N4 C79 C78 114.8(3) . .
N4 C79 C74 105.4(2) . .
C78 C79 C74 111.5(3) . .
N4 C79 H79 108.3 . .
C78 C79 H79 108.3 . .
C74 C79 H79 108.3 . .
N4 C80 C81 124.5(3) . .
N4 C80 H80 117.8 . .
C81 C80 H80 117.8 . .
C82 C81 C86 119.9(3) . .
C82 C81 C80 117.1(3) . .
C86 C81 C80 122.5(3) . .
C83 C82 C81 120.6(3) . .
C83 C82 H82 119.7 . .
C81 C82 H82 119.7 . .
C84 C83 C82 120.0(3) . .
C84 C83 H83 120.0 . .
C82 C83 H83 120.0 . .
C83 C84 C85 120.1(3) . .
C83 C84 H84 119.9 . .
C85 C84 H84 119.9 . .
C84 C85 C86 121.0(3) . .
C84 C85 H85 119.5 . .
C86 C85 H85 119.5 . .
C85 C86 C81 118.4(3) . .
C85 C86 P4 120.9(3) . .
C81 C86 P4 120.7(2) . .
C92 C87 C88 120.0(3) . .
C92 C87 P4 117.3(3) . .
C88 C87 P4 121.7(3) . .
C89 C88 C87 119.4(4) . .
C89 C88 H88 120.3 . .
C87 C88 H88 120.3 . .
C90 C89 C88 120.2(4) . .
C90 C89 H89 119.9 . .
C88 C89 H89 119.9 . .
C89 C90 C91 120.6(4) . .
C89 C90 H90 119.7 . .
C91 C90 H90 119.7 . .
C90 C91 C92 119.6(4) . .
C90 C91 H91 120.2 . .
C92 C91 H91 120.2 . .
C87 C92 C91 120.2(4) . .
C87 C92 H92 119.9 . .
C91 C92 H92 119.9 . .
C94 C93 C98 118.9(3) . .
C94 C93 P4 123.1(3) . .
C98 C93 P4 118.0(3) . .
C93 C94 C95 120.1(3) . .
C93 C94 H94 119.9 . .
C95 C94 H94 119.9 . .
C96 C95 C94 120.6(4) . .
C96 C95 H95 119.7 . .
C94 C95 H95 119.7 . .
C97 C96 C95 119.9(4) . .
C97 C96 H96 120.0 . .
C95 C96 H96 120.0 . .
C96 C97 C98 120.1(4) . .
C96 C97 H97 120.0 . .
C98 C97 H97 120.0 . .
C97 C98 C93 120.3(4) . .
C97 C98 H98 119.8 . .
C93 C98 H98 119.8 . .
O4 C99 C103 131.7(3) . .
O4 C99 C100 118.1(3) . .
C103 C99 C100 110.2(3) . .
C99 C100 C101 105.1(3) . .
C99 C100 H10A 110.7 . .
C101 C100 H10A 110.7 . .
C99 C100 H10B 110.7 . .
C101 C100 H10B 110.7 . .
H10A C100 H10B 108.8 . .
C100 C101 C102 106.7(3) . .
C100 C101 H10C 110.4 . .
C102 C101 H10C 110.4 . .
C100 C101 H10D 110.4 . .
C102 C101 H10D 110.4 . .
H10C C101 H10D 108.6 . .
C103 C102 C101 103.9(3) . .
C103 C102 H10E 111.0 . .
C101 C102 H10E 111.0 . .
C103 C102 H10F 111.0 . .
C101 C102 H10F 111.0 . .
H10E C102 H10F 109.0 . .
C99 C103 C104 125.3(3) . .
C99 C103 C102 110.8(3) . .
C104 C103 C102 123.7(3) . .
O5 C104 O6 119.9(3) . .
O5 C104 C103 126.8(3) . .
O6 C104 C103 113.3(3) . .
O6 C105 C106 110.7(3) . .
O6 C105 C107 112.2(3) . .
C106 C105 C107 112.4(3) . .
O6 C105 C108 101.7(3) . .
C106 C105 C108 109.7(3) . .
C107 C105 C108 109.6(4) . .
C105 C106 H10G 109.5 . .
C105 C106 H10H 109.5 . .
H10G C106 H10H 109.5 . .
C105 C106 H10I 109.5 . .
H10G C106 H10I 109.5 . .
H10H C106 H10I 109.5 . .
C105 C107 H10J 109.5 . .
C105 C107 H10K 109.5 . .
H10J C107 H10K 109.5 . .
C105 C107 H10L 109.5 . .
H10J C107 H10L 109.5 . .
H10K C107 H10L 109.5 . .
C105 C108 H10M 109.5 . .
C105 C108 H10N 109.5 . .
H10M C108 H10N 109.5 . .
C105 C108 H10O 109.5 . .
H10M C108 H10O 109.5 . .
H10N C108 H10O 109.5 . .
Cl11 C1S1 Cl21 122.6(7) . .
Cl11 C1S1 Cl12 40.9(11) . .
Cl21 C1S1 Cl12 100.0(6) . .
Cl12 Cl11 C1S1 73.7(10) . .
Cl11 Cl12 C1S1 65.5(7) . .
Cl4 C2S Cl3 101.6(16) . .
Cl5 Cl4 C2S 165.4(15) . .
Cl6 C3S Cl5 118.9(10) . .
Cl4 Cl5 C3S 177.3(7) . .
Cl7 C4S C4S 66.0(10) . 2_757
Cl7 C4S Cl7 119.8(15) . 2_757
C4S C4S Cl7 53.8(13) 2_757 2_757
C4S Cl7 C4S 60.2(15) . 2_757

loop_
_geom_bond_atom_site_label_1
_geom_bond_atom_site_label_2
_geom_bond_distance
_geom_bond_site_symmetry_2
Ru1 N1 2.044(2) .
Ru1 O1 2.082(2) .
Ru1 N2 2.097(3) .
Ru1 O2 2.144(2) .
Ru1 P2 2.2681(8) .
Ru1 P1 2.2803(8) .
Ru2 N3 2.045(3) .
Ru2 O4 2.067(2) .
Ru2 N4 2.100(3) .
Ru2 O5 2.144(2) .
Ru2 P4 2.2647(8) .
Ru2 P3 2.2868(9) .
P1 C13 1.826(3) .
P1 C1 1.829(3) .
P1 C7 1.834(3) .
P2 C33 1.825(3) .
P2 C39 1.827(3) .
P2 C32 1.839(3) .
P3 C67 1.825(3) .
P3 C55 1.828(3) .
P3 C61 1.833(4) .
P4 C87 1.826(3) .
P4 C93 1.827(3) .
P4 C86 1.853(3) .
P5 F4 1.548(4) .
P5 F1 1.566(4) .
P5 F3 1.576(3) .
P5 F2 1.589(3) .
P5 F6 1.590(3) .
P5 F5 1.598(3) .
P6 F9 1.566(3) .
P6 F12 1.572(3) .
P6 F7 1.575(4) .
P6 F10 1.578(4) .
P6 F11 1.586(3) .
P6 F8 1.586(3) .
O1 C45 1.281(4) .
O2 C50 1.259(4) .
O3 C50 1.332(4) .
O3 C51 1.473(4) .
O4 C99 1.282(4) .
O5 C104 1.259(4) .
O6 C104 1.341(4) .
O6 C105 1.472(4) .
N1 C19 1.290(4) .
N1 C20 1.501(4) .
N2 C26 1.276(4) .
N2 C25 1.483(4) .
N3 C73 1.283(4) .
N3 C74 1.501(4) .
N4 C80 1.280(4) .
N4 C79 1.476(4) .
C1 C2 1.386(5) .
C1 C6 1.397(5) .
C2 C3 1.376(5) .
C2 H2 0.9500 .
C3 C4 1.380(6) .
C3 H3 0.9500 .
C4 C5 1.379(6) .
C4 H4 0.9500 .
C5 C6 1.380(5) .
C5 H5 0.9500 .
C6 H6 0.9500 .
C7 C8 1.386(4) .
C7 C12 1.390(5) .
C8 C9 1.382(5) .
C8 H8 0.9500 .
C9 C10 1.383(6) .
C9 H9 0.9500 .
C10 C11 1.382(6) .
C10 H10 0.9500 .
C11 C12 1.386(5) .
C11 H11 0.9500 .
C12 H12 0.9500 .
C13 C18 1.396(5) .
C13 C14 1.396(5) .
C14 C15 1.381(5) .
C14 H14 0.9500 .
C15 C16 1.380(6) .
C15 H15 0.9500 .
C16 C17 1.371(5) .
C16 H16 0.9500 .
C17 C18 1.406(4) .
C17 H17 0.9500 .
C18 C19 1.467(4) .
C19 H19 0.9500 .
C20 C21 1.525(4) .
C20 C25 1.543(5) .
C20 H20 1.0000 .
C21 C22 1.528(5) .
C21 H21A 0.9900 .
C21 H21B 0.9900 .
C22 C23 1.516(7) .
C22 H22A 0.9900 .
C22 H22B 0.9900 .
C23 C24 1.523(5) .
C23 H23A 0.9900 .
C23 H23B 0.9900 .
C24 C25 1.526(5) .
C24 H24A 0.9900 .
C24 H24B 0.9900 .
C25 H25 1.0000 .
C26 C27 1.463(4) .
C26 H26 0.9500 .
C27 C28 1.382(4) .
C27 C32 1.410(4) .
C28 C29 1.387(5) .
C28 H28 0.9500 .
C29 C30 1.370(5) .
C29 H29 0.9500 .
C30 C31 1.389(5) .
C30 H30 0.9500 .
C31 C32 1.389(4) .
C31 H31 0.9500 .
C33 C38 1.379(5) .
C33 C34 1.397(4) .
C34 C35 1.391(5) .
C34 H34 0.9500 .
C35 C36 1.366(6) .
C35 H35 0.9500 .
C36 C37 1.389(5) .
C36 H36 0.9500 .
C37 C38 1.385(5) .
C37 H37 0.9500 .
C38 H38 0.9500 .
C39 C40 1.386(5) .
C39 C44 1.398(5) .
C40 C41 1.392(5) .
C40 H40 0.9500 .
C41 C42 1.375(6) .
C41 H41 0.9500 .
C42 C43 1.379(6) .
C42 H42 0.9500 .
C43 C44 1.383(5) .
C43 H43 0.9500 .
C44 H44 0.9500 .
C45 C49 1.383(4) .
C45 C46 1.511(4) .
C46 C47 1.526(5) .
C46 H46A 0.9900 .
C46 H46B 0.9900 .
C47 C48 1.509(5) .
C47 H47A 0.9900 .
C47 H47B 0.9900 .
C48 C49 1.513(4) .
C48 H48A 0.9900 .
C48 H48B 0.9900 .
C49 C50 1.411(4) .
C51 C53 1.506(6) .
C51 C54 1.506(6) .
C51 C52 1.515(7) .
C52 H52A 0.9800 .
C52 H52B 0.9800 .
C52 H52C 0.9800 .
C53 H53A 0.9800 .
C53 H53B 0.9800 .
C53 H53C 0.9800 .
C54 H54A 0.9800 .
C54 H54B 0.9800 .
C54 H54C 0.9800 .
C55 C56 1.384(5) .
C55 C60 1.387(5) .
C56 C57 1.384(6) .
C56 H56 0.9500 .
C57 C58 1.382(7) .
C57 H57 0.9500 .
C58 C59 1.368(7) .
C58 H58 0.9500 .
C59 C60 1.394(6) .
C59 H59 0.9500 .
C60 H60 0.9500 .
C61 C62 1.384(5) .
C61 C66 1.387(5) .
C62 C63 1.386(6) .
C62 H62 0.9500 .
C63 C64 1.377(8) .
C63 H63 0.9500 .
C64 C65 1.373(7) .
C64 H64 0.9500 .
C65 C66 1.383(6) .
C65 H65 0.9500 .
C66 H66 0.9500 .
C67 C68 1.396(5) .
C67 C72 1.398(5) .
C68 C69 1.381(5) .
C68 H68 0.9500 .
C69 C70 1.375(6) .
C69 H69 0.9500 .
C70 C71 1.367(5) .
C70 H70 0.9500 .
C71 C72 1.418(4) .
C71 H71 0.9500 .
C72 C73 1.464(5) .
C73 H73 0.9500 .
C74 C75 1.528(4) .
C74 C79 1.544(4) .
C74 H74 1.0000 .
C75 C76 1.529(5) .
C75 H75A 0.9900 .
C75 H75B 0.9900 .
C76 C77 1.508(6) .
C76 H76A 0.9900 .
C76 H76B 0.9900 .
C77 C78 1.521(5) .
C77 H77A 0.9900 .
C77 H77B 0.9900 .
C78 C79 1.514(5) .
C78 H78A 0.9900 .
C78 H78B 0.9900 .
C79 H79 1.0000 .
C80 C81 1.462(5) .
C80 H80 0.9500 .
C81 C82 1.396(5) .
C81 C86 1.401(5) .
C82 C83 1.379(5) .
C82 H82 0.9500 .
C83 C84 1.379(6) .
C83 H83 0.9500 .
C84 C85 1.384(5) .
C84 H84 0.9500 .
C85 C86 1.397(5) .
C85 H85 0.9500 .
C87 C92 1.376(5) .
C87 C88 1.394(5) .
C88 C89 1.390(6) .
C88 H88 0.9500 .
C89 C90 1.370(7) .
C89 H89 0.9500 .
C90 C91 1.380(7) .
C90 H90 0.9500 .
C91 C92 1.388(5) .
C91 H91 0.9500 .
C92 H92 0.9500 .
C93 C94 1.380(5) .
C93 C98 1.395(5) .
C94 C95 1.391(5) .
C94 H94 0.9500 .
C95 C96 1.371(6) .
C95 H95 0.9500 .
C96 C97 1.371(6) .
C96 H96 0.9500 .
C97 C98 1.391(5) .
C97 H97 0.9500 .
C98 H98 0.9500 .
C99 C103 1.386(5) .
C99 C100 1.505(5) .
C100 C101 1.519(6) .
C100 H10A 0.9900 .
C100 H10B 0.9900 .
C101 C102 1.527(6) .
C101 H10C 0.9900 .
C101 H10D 0.9900 .
C102 C103 1.514(5) .
C102 H10E 0.9900 .
C102 H10F 0.9900 .
C103 C104 1.407(5) .
C105 C106 1.516(6) .
C105 C107 1.518(6) .
C105 C108 1.522(5) .
C106 H10G 0.9800 .
C106 H10H 0.9800 .
C106 H10I 0.9800 .
C107 H10J 0.9800 .
C107 H10K 0.9800 .
C107 H10L 0.9800 .
C108 H10M 0.9800 .
C108 H10N 0.9800 .
C108 H10O 0.9800 .
C1S1 Cl11 1.685(12) .
C1S1 Cl21 1.699(10) .
C1S1 Cl12 1.777(12) .
Cl11 Cl12 1.21(3) .
C2S Cl4 1.74(2) .
C2S Cl3 1.78(2) .
Cl4 Cl5 1.613(15) .
C3S Cl6 1.577(13) .
C3S Cl5 1.698(10) .
C4S Cl7 1.671(17) .
C4S C4S 1.80(5) 2_757
C4S Cl7 1.89(3) 2_757
Cl7 C4S 1.89(3) 2_757

loop_
_geom_torsion_atom_site_label_1
_geom_torsion_atom_site_label_2
_geom_torsion_atom_site_label_3
_geom_torsion_atom_site_label_4
_geom_torsion
_geom_torsion_site_symmetry_1
_geom_torsion_site_symmetry_4
N1 Ru1 P1 C13 -19.60(13) . .
O1 Ru1 P1 C13 150.16(12) . .
N2 Ru1 P1 C13 32.2(5) . .
O2 Ru1 P1 C13 59.66(12) . .
P2 Ru1 P1 C13 -123.59(11) . .
N1 Ru1 P1 C1 -135.80(13) . .
O1 Ru1 P1 C1 33.97(13) . .
N2 Ru1 P1 C1 -84.0(5) . .
O2 Ru1 P1 C1 -56.54(13) . .
P2 Ru1 P1 C1 120.21(11) . .
N1 Ru1 P1 C7 95.53(15) . .
O1 Ru1 P1 C7 -94.71(14) . .
N2 Ru1 P1 C7 147.4(5) . .
O2 Ru1 P1 C7 174.79(14) . .
P2 Ru1 P1 C7 -8.46(13) . .
N1 Ru1 P2 C33 -112.62(14) . .
O1 Ru1 P2 C33 76.90(14) . .
N2 Ru1 P2 C33 168.74(14) . .
O2 Ru1 P2 C33 147.4(3) . .
P1 Ru1 P2 C33 -14.49(13) . .
N1 Ru1 P2 C39 19.05(14) . .
O1 Ru1 P2 C39 -151.43(13) . .
N2 Ru1 P2 C39 -59.59(14) . .
O2 Ru1 P2 C39 -80.9(3) . .
P1 Ru1 P2 C39 117.18(12) . .
N1 Ru1 P2 C32 131.24(12) . .
O1 Ru1 P2 C32 -39.25(12) . .
N2 Ru1 P2 C32 52.59(12) . .
O2 Ru1 P2 C32 31.3(3) . .
P1 Ru1 P2 C32 -130.63(10) . .
N3 Ru2 P3 C67 -15.61(13) . .
O4 Ru2 P3 C67 153.58(13) . .
N4 Ru2 P3 C67 34.3(6) . .
O5 Ru2 P3 C67 62.63(13) . .
P4 Ru2 P3 C67 -120.62(11) . .
N3 Ru2 P3 C55 -131.17(15) . .
O4 Ru2 P3 C55 38.02(14) . .
N4 Ru2 P3 C55 -81.2(6) . .
O5 Ru2 P3 C55 -52.93(14) . .
P4 Ru2 P3 C55 123.83(13) . .
N3 Ru2 P3 C61 101.75(16) . .
O4 Ru2 P3 C61 -89.06(16) . .
N4 Ru2 P3 C61 151.7(6) . .
O5 Ru2 P3 C61 179.99(16) . .
P4 Ru2 P3 C61 -3.26(15) . .
N3 Ru2 P4 C87 -116.62(15) . .
O4 Ru2 P4 C87 73.76(15) . .
N4 Ru2 P4 C87 164.38(15) . .
O5 Ru2 P4 C87 142.6(4) . .
P3 Ru2 P4 C87 -18.62(13) . .
N3 Ru2 P4 C93 14.28(14) . .
O4 Ru2 P4 C93 -155.34(14) . .
N4 Ru2 P4 C93 -64.72(14) . .
O5 Ru2 P4 C93 -86.6(4) . .
P3 Ru2 P4 C93 112.27(12) . .
N3 Ru2 P4 C86 129.63(13) . .
O4 Ru2 P4 C86 -40.00(13) . .
N4 Ru2 P4 C86 50.63(13) . .
O5 Ru2 P4 C86 28.8(4) . .
P3 Ru2 P4 C86 -132.38(11) . .
N1 Ru1 O1 C45 30.9(5) . .
N2 Ru1 O1 C45 79.6(2) . .
O2 Ru1 O1 C45 -8.1(2) . .
P2 Ru1 O1 C45 162.0(2) . .
P1 Ru1 O1 C45 -93.5(2) . .
N1 Ru1 O2 C50 -164.5(3) . .
O1 Ru1 O2 C50 7.6(3) . .
N2 Ru1 O2 C50 -83.6(3) . .
P2 Ru1 O2 C50 -62.5(5) . .
P1 Ru1 O2 C50 100.0(2) . .
N3 Ru2 O4 C99 29.4(5) . .
N4 Ru2 O4 C99 77.5(2) . .
O5 Ru2 O4 C99 -10.6(2) . .
P4 Ru2 O4 C99 160.0(2) . .
P3 Ru2 O4 C99 -96.4(2) . .
N3 Ru2 O5 C104 -164.0(3) . .
O4 Ru2 O5 C104 7.3(3) . .
N4 Ru2 O5 C104 -82.6(3) . .
P4 Ru2 O5 C104 -60.9(5) . .
P3 Ru2 O5 C104 100.7(3) . .
O1 Ru1 N1 C19 -102.2(5) . .
N2 Ru1 N1 C19 -151.8(3) . .
O2 Ru1 N1 C19 -62.5(3) . .
P2 Ru1 N1 C19 128.0(3) . .
P1 Ru1 N1 C19 22.0(3) . .
O1 Ru1 N1 C20 58.6(5) . .
N2 Ru1 N1 C20 9.0(2) . .
O2 Ru1 N1 C20 98.3(2) . .
P2 Ru1 N1 C20 -71.2(2) . .
P1 Ru1 N1 C20 -177.22(19) . .
N1 Ru1 N2 C26 -152.2(3) . .
O1 Ru1 N2 C26 37.2(3) . .
O2 Ru1 N2 C26 127.9(3) . .
P2 Ru1 N2 C26 -48.4(3) . .
P1 Ru1 N2 C26 155.2(4) . .
N1 Ru1 N2 C25 22.2(2) . .
O1 Ru1 N2 C25 -148.3(2) . .
O2 Ru1 N2 C25 -57.7(2) . .
P2 Ru1 N2 C25 126.1(2) . .
P1 Ru1 N2 C25 -30.3(7) . .
O4 Ru2 N3 C73 -103.1(5) . .
N4 Ru2 N3 C73 -151.9(3) . .
O5 Ru2 N3 C73 -62.1(3) . .
P4 Ru2 N3 C73 128.0(3) . .
P3 Ru2 N3 C73 22.7(3) . .
O4 Ru2 N3 C74 55.7(5) . .
N4 Ru2 N3 C74 6.94(19) . .
O5 Ru2 N3 C74 96.7(2) . .
P4 Ru2 N3 C74 -73.18(19) . .
P3 Ru2 N3 C74 -178.52(18) . .
N3 Ru2 N4 C80 -153.8(3) . .
O4 Ru2 N4 C80 36.2(3) . .
O5 Ru2 N4 C80 127.4(3) . .
P4 Ru2 N4 C80 -48.9(3) . .
P3 Ru2 N4 C80 155.6(5) . .
N3 Ru2 N4 C79 22.53(19) . .
O4 Ru2 N4 C79 -147.5(2) . .
O5 Ru2 N4 C79 -56.27(19) . .
P4 Ru2 N4 C79 127.46(19) . .
P3 Ru2 N4 C79 -28.0(7) . .
C13 P1 C1 C2 160.8(3) . .
C7 P1 C1 C2 60.4(3) . .
Ru1 P1 C1 C2 -79.3(3) . .
C13 P1 C1 C6 -26.7(3) . .
C7 P1 C1 C6 -127.1(3) . .
Ru1 P1 C1 C6 93.2(3) . .
C6 C1 C2 C3 0.4(5) . .
P1 C1 C2 C3 173.2(3) . .
C1 C2 C3 C4 -1.0(6) . .
C2 C3 C4 C5 0.5(6) . .
C3 C4 C5 C6 0.4(7) . .
C4 C5 C6 C1 -0.9(6) . .
C2 C1 C6 C5 0.5(5) . .
P1 C1 C6 C5 -172.1(3) . .
C13 P1 C7 C8 76.9(3) . .
C1 P1 C7 C8 -176.3(2) . .
Ru1 P1 C7 C8 -44.8(3) . .
C13 P1 C7 C12 -94.3(3) . .
C1 P1 C7 C12 12.5(3) . .
Ru1 P1 C7 C12 144.0(2) . .
C12 C7 C8 C9 -0.9(5) . .
P1 C7 C8 C9 -172.4(3) . .
C7 C8 C9 C10 0.5(6) . .
C8 C9 C10 C11 0.1(6) . .
C9 C10 C11 C12 -0.4(7) . .
C10 C11 C12 C7 0.0(6) . .
C8 C7 C12 C11 0.6(5) . .
P1 C7 C12 C11 171.7(3) . .
C1 P1 C13 C18 136.3(3) . .
C7 P1 C13 C18 -117.2(3) . .
Ru1 P1 C13 C18 15.8(3) . .
C1 P1 C13 C14 -49.3(3) . .
C7 P1 C13 C14 57.2(3) . .
Ru1 P1 C13 C14 -169.7(2) . .
C18 C13 C14 C15 -1.7(6) . .
P1 C13 C14 C15 -176.4(3) . .
C13 C14 C15 C16 0.4(7) . .
C14 C15 C16 C17 1.0(7) . .
C15 C16 C17 C18 -1.1(7) . .
C14 C13 C18 C17 1.6(5) . .
P1 C13 C18 C17 175.9(3) . .
C14 C13 C18 C19 -178.5(3) . .
P1 C13 C18 C19 -4.1(5) . .
C16 C17 C18 C13 -0.2(6) . .
C16 C17 C18 C19 179.8(4) . .
C20 N1 C19 C18 -174.9(3) . .
Ru1 N1 C19 C18 -14.9(5) . .
C13 C18 C19 N1 1.4(6) . .
C17 C18 C19 N1 -178.6(4) . .
C19 N1 C20 C21 0.2(4) . .
Ru1 N1 C20 C21 -162.9(3) . .
C19 N1 C20 C25 126.0(3) . .
Ru1 N1 C20 C25 -37.1(3) . .
N1 C20 C21 C22 178.2(3) . .
C25 C20 C21 C22 54.8(4) . .
C20 C21 C22 C23 -58.6(5) . .
C21 C22 C23 C24 60.4(5) . .
C22 C23 C24 C25 -58.3(5) . .
C26 N2 C25 C24 6.0(4) . .
Ru1 N2 C25 C24 -169.1(2) . .
C26 N2 C25 C20 128.1(3) . .
Ru1 N2 C25 C20 -47.0(3) . .
C23 C24 C25 N2 172.4(3) . .
C23 C24 C25 C20 54.1(4) . .
N1 C20 C25 N2 53.8(3) . .
C21 C20 C25 N2 -177.6(3) . .
N1 C20 C25 C24 178.4(3) . .
C21 C20 C25 C24 -52.9(4) . .
C25 N2 C26 C27 -164.5(3) . .
Ru1 N2 C26 C27 9.5(5) . .
N2 C26 C27 C28 -157.9(3) . .
N2 C26 C27 C32 30.1(5) . .
C32 C27 C28 C29 -3.1(5) . .
C26 C27 C28 C29 -175.3(3) . .
C27 C28 C29 C30 2.5(5) . .
C28 C29 C30 C31 0.1(5) . .
C29 C30 C31 C32 -2.0(5) . .
C30 C31 C32 C27 1.4(5) . .
C30 C31 C32 P2 -179.8(3) . .
C28 C27 C32 C31 1.1(4) . .
C26 C27 C32 C31 172.8(3) . .
C28 C27 C32 P2 -177.7(2) . .
C26 C27 C32 P2 -6.0(4) . .
C33 P2 C32 C31 6.7(3) . .
C39 P2 C32 C31 -100.4(3) . .
Ru1 P2 C32 C31 139.2(2) . .
C33 P2 C32 C27 -174.5(2) . .
C39 P2 C32 C27 78.3(3) . .
Ru1 P2 C32 C27 -42.0(3) . .
C39 P2 C33 C38 -175.0(2) . .
C32 P2 C33 C38 78.5(3) . .
Ru1 P2 C33 C38 -39.2(3) . .
C39 P2 C33 C34 10.1(3) . .
C32 P2 C33 C34 -96.4(3) . .
Ru1 P2 C33 C34 145.9(2) . .
C38 C33 C34 C35 0.3(5) . .
P2 C33 C34 C35 175.2(3) . .
C33 C34 C35 C36 -0.2(5) . .
C34 C35 C36 C37 0.0(6) . .
C35 C36 C37 C38 0.1(6) . .
C34 C33 C38 C37 -0.2(5) . .
P2 C33 C38 C37 -175.2(3) . .
C36 C37 C38 C33 0.0(5) . .
C33 P2 C39 C40 -115.0(3) . .
C32 P2 C39 C40 -9.9(3) . .
Ru1 P2 C39 C40 103.3(3) . .
C33 P2 C39 C44 73.3(3) . .
C32 P2 C39 C44 178.4(3) . .
Ru1 P2 C39 C44 -68.4(3) . .
C44 C39 C40 C41 2.1(5) . .
P2 C39 C40 C41 -169.6(3) . .
C39 C40 C41 C42 -1.3(7) . .
C40 C41 C42 C43 -0.6(7) . .
C41 C42 C43 C44 1.6(7) . .
C42 C43 C44 C39 -0.7(6) . .
C40 C39 C44 C43 -1.1(5) . .
P2 C39 C44 C43 170.8(3) . .
Ru1 O1 C45 C49 5.4(5) . .
Ru1 O1 C45 C46 -175.0(2) . .
O1 C45 C46 C47 178.8(3) . .
C49 C45 C46 C47 -1.6(4) . .
C45 C46 C47 C48 3.7(5) . .
C46 C47 C48 C49 -4.2(5) . .
O1 C45 C49 C50 1.7(6) . .
C46 C45 C49 C50 -177.8(3) . .
O1 C45 C49 C48 178.4(3) . .
C46 C45 C49 C48 -1.1(4) . .
C47 C48 C49 C45 3.4(5) . .
C47 C48 C49 C50 -179.8(4) . .
Ru1 O2 C50 O3 177.4(2) . .
Ru1 O2 C50 C49 -3.8(5) . .
C51 O3 C50 O2 -2.8(5) . .
C51 O3 C50 C49 178.3(3) . .
C45 C49 C50 O2 -2.7(6) . .
C48 C49 C50 O2 -179.0(3) . .
C45 C49 C50 O3 176.2(3) . .
C48 C49 C50 O3 -0.1(5) . .
C50 O3 C51 C53 65.7(5) . .
C50 O3 C51 C54 -176.8(4) . .
C50 O3 C51 C52 -59.0(5) . .
C67 P3 C55 C56 165.6(3) . .
C61 P3 C55 C56 63.8(3) . .
Ru2 P3 C55 C56 -74.4(3) . .
C67 P3 C55 C60 -23.4(3) . .
C61 P3 C55 C60 -125.2(3) . .
Ru2 P3 C55 C60 96.5(3) . .
C60 C55 C56 C57 1.1(6) . .
P3 C55 C56 C57 172.4(3) . .
C55 C56 C57 C58 -2.0(7) . .
C56 C57 C58 C59 1.3(8) . .
C57 C58 C59 C60 0.4(8) . .
C56 C55 C60 C59 0.6(6) . .
P3 C55 C60 C59 -170.4(3) . .
C58 C59 C60 C55 -1.3(7) . .
C67 P3 C61 C62 -102.6(3) . .
C55 P3 C61 C62 4.5(4) . .
Ru2 P3 C61 C62 133.8(3) . .
C67 P3 C61 C66 71.7(3) . .
C55 P3 C61 C66 178.7(3) . .
Ru2 P3 C61 C66 -51.9(3) . .
C66 C61 C62 C63 0.6(6) . .
P3 C61 C62 C63 174.8(3) . .
C61 C62 C63 C64 0.4(7) . .
C62 C63 C64 C65 -1.1(8) . .
C63 C64 C65 C66 0.7(8) . .
C64 C65 C66 C61 0.3(7) . .
C62 C61 C66 C65 -1.0(6) . .
P3 C61 C66 C65 -175.6(3) . .
C55 P3 C67 C68 -55.2(3) . .
C61 P3 C67 C68 52.0(3) . .
Ru2 P3 C67 C68 -174.4(2) . .
C55 P3 C67 C72 127.6(3) . .
C61 P3 C67 C72 -125.1(3) . .
Ru2 P3 C67 C72 8.5(3) . .
C72 C67 C68 C69 -1.4(5) . .
P3 C67 C68 C69 -178.7(3) . .
C67 C68 C69 C70 -1.5(6) . .
C68 C69 C70 C71 2.3(6) . .
C69 C70 C71 C72 -0.3(6) . .
C68 C67 C72 C71 3.3(5) . .
P3 C67 C72 C71 -179.6(2) . .
C68 C67 C72 C73 -175.7(3) . .
P3 C67 C72 C73 1.4(5) . .
C70 C71 C72 C67 -2.5(5) . .
C70 C71 C72 C73 176.6(3) . .
C74 N3 C73 C72 -177.1(3) . .
Ru2 N3 C73 C72 -19.0(5) . .
C67 C72 C73 N3 2.4(6) . .
C71 C72 C73 N3 -176.6(3) . .
C73 N3 C74 C75 4.0(4) . .
Ru2 N3 C74 C75 -157.5(2) . .
C73 N3 C74 C79 127.8(3) . .
Ru2 N3 C74 C79 -33.7(3) . .
N3 C74 C75 C76 179.1(3) . .
C79 C74 C75 C76 56.0(4) . .
C74 C75 C76 C77 -57.2(4) . .
C75 C76 C77 C78 55.9(4) . .
C76 C77 C78 C79 -55.7(4) . .
C80 N4 C79 C78 8.0(4) . .
Ru2 N4 C79 C78 -168.8(2) . .
C80 N4 C79 C74 131.1(3) . .
Ru2 N4 C79 C74 -45.6(3) . .
C77 C78 C79 N4 175.4(3) . .
C77 C78 C79 C74 55.6(4) . .
N3 C74 C79 N4 51.2(3) . .
C75 C74 C79 N4 179.5(3) . .
N3 C74 C79 C78 176.4(3) . .
C75 C74 C79 C78 -55.3(4) . .
C79 N4 C80 C81 -165.6(3) . .
Ru2 N4 C80 C81 10.4(5) . .
N4 C80 C81 C82 -155.2(3) . .
N4 C80 C81 C86 32.2(5) . .
C86 C81 C82 C83 -2.2(5) . .
C80 C81 C82 C83 -175.0(3) . .
C81 C82 C83 C84 3.2(6) . .
C82 C83 C84 C85 -1.5(6) . .
C83 C84 C85 C86 -1.2(6) . .
C84 C85 C86 C81 2.2(5) . .
C84 C85 C86 P4 -174.8(3) . .
C82 C81 C86 C85 -0.5(5) . .
C80 C81 C86 C85 171.9(3) . .
C82 C81 C86 P4 176.5(3) . .
C80 C81 C86 P4 -11.2(4) . .
C87 P4 C86 C85 8.3(3) . .
C93 P4 C86 C85 -98.8(3) . .
Ru2 P4 C86 C85 139.5(3) . .
C87 P4 C86 C81 -168.5(3) . .
C93 P4 C86 C81 84.3(3) . .
Ru2 P4 C86 C81 -37.3(3) . .
C93 P4 C87 C92 -175.6(3) . .
C86 P4 C87 C92 76.2(3) . .
Ru2 P4 C87 C92 -40.7(3) . .
C93 P4 C87 C88 15.6(3) . .
C86 P4 C87 C88 -92.5(3) . .
Ru2 P4 C87 C88 150.5(3) . .
C92 C87 C88 C89 0.3(6) . .
P4 C87 C88 C89 168.8(3) . .
C87 C88 C89 C90 -0.2(7) . .
C88 C89 C90 C91 0.4(8) . .
C89 C90 C91 C92 -0.9(8) . .
C88 C87 C92 C91 -0.8(6) . .
P4 C87 C92 C91 -169.7(3) . .
C90 C91 C92 C87 1.0(6) . .
C87 P4 C93 C94 -111.3(3) . .
C86 P4 C93 C94 -7.8(3) . .
Ru2 P4 C93 C94 107.9(3) . .
C87 P4 C93 C98 71.6(3) . .
C86 P4 C93 C98 175.0(3) . .
Ru2 P4 C93 C98 -69.2(3) . .
C98 C93 C94 C95 0.7(5) . .
P4 C93 C94 C95 -176.4(3) . .
C93 C94 C95 C96 -2.3(5) . .
C94 C95 C96 C97 2.0(6) . .
C95 C96 C97 C98 -0.2(6) . .
C96 C97 C98 C93 -1.3(6) . .
C94 C93 C98 C97 1.1(5) . .
P4 C93 C98 C97 178.4(3) . .
Ru2 O4 C99 C103 8.6(5) . .
Ru2 O4 C99 C100 -171.9(2) . .
O4 C99 C100 C101 171.5(4) . .
C103 C99 C100 C101 -9.0(5) . .
C99 C100 C101 C102 16.6(5) . .
C100 C101 C102 C103 -17.7(5) . .
O4 C99 C103 C104 1.6(6) . .
C100 C99 C103 C104 -177.9(3) . .
O4 C99 C103 C102 177.0(4) . .
C100 C99 C103 C102 -2.4(4) . .
C101 C102 C103 C99 12.7(5) . .
C101 C102 C103 C104 -171.8(4) . .
Ru2 O5 C104 O6 179.1(2) . .
Ru2 O5 C104 C103 -0.6(5) . .
C105 O6 C104 O5 -6.4(5) . .
C105 O6 C104 C103 173.4(3) . .
C99 C103 C104 O5 -6.2(6) . .
C102 C103 C104 O5 178.9(4) . .
C99 C103 C104 O6 174.0(3) . .
C102 C103 C104 O6 -0.8(5) . .
C104 O6 C105 C106 -62.7(4) . .
C104 O6 C105 C107 63.8(4) . .
C104 O6 C105 C108 -179.2(3) . .
Cl21 C1S1 Cl11 Cl12 64.8(15) . .
Cl21 C1S1 Cl12 Cl11 -129.3(8) . .
Cl3 C2S Cl4 Cl5 160(6) . .
C2S Cl4 Cl5 C3S 39(20) . .
Cl6 C3S Cl5 Cl4 -143(17) . .
Cl7 C4S Cl7 C4S 0.000(3) 2_757 2_757
